data_1515320
loop_
_publ_author_name
'Tamiaki, Hitoshi'
'Okamoto, Yukihiro'
'Mikata, Yuji'
'Shoji, Sunao'

_publ_section_title
;
 Photooxidative cleavage of zinc 20-substituted chlorophyll derivatives:
 conformationally P-helix-favored formation of regioselectively 19-20
 opened linear tetrapyrroles.
;
_journal_issue 6
_journal_name_full
'Photochemical &amp; photobiological sciences : Official journal of the European Photochemistry Association and the European Society for Photobiology'
_journal_page_first 898
_journal_page_last 907
_journal_paper_doi 10.1039/c1pp05301a
_journal_volume 11
_journal_year 2012
_chemical_formula_moiety 'C35 H38 N4 Ni O5'
_chemical_formula_sum 'C35 H38 N4 Ni O5'
_chemical_formula_weight 653.41
_space_group_IT_number 1
_symmetry_cell_setting triclinic
_symmetry_Int_Tables_number 1
_symmetry_space_group_name_Hall 'P 1'
_symmetry_space_group_name_H-M 'P 1'
_atom_sites_solution_hydrogens geom
_atom_sites_solution_primary direct
_atom_sites_solution_secondary difmap
_cell_angle_alpha 76.697(14)
_cell_angle_beta 79.053(19)
_cell_angle_gamma 81.737(19)
_cell_formula_units_Z 2
_cell_length_a 10.232(6)
_cell_length_b 12.112(7)
_cell_length_c 12.792(8)
_cell_measurement_reflns_used 4574
_cell_measurement_temperature 123
_cell_measurement_theta_max 27.66
_cell_measurement_theta_min 3.25
_cell_volume 1506.4(16)
_computing_cell_refinement CrystalClear
_computing_data_collection 'CrystalClear (Rigaku/MSC Inc., 2006)'
_computing_data_reduction CrystalClear
_computing_molecular_graphics 'CrystalStructure 4.0'
_computing_publication_material 'CrystalStructure 4.0 (Rigaku, 2010)'
_computing_structure_refinement 'SHELXL97 (Sheldrick, 2008)'
_computing_structure_solution 'SHELXS97 (Sheldrick, 2008)'
_diffrn_ambient_temperature 123
_diffrn_detector_area_resol_mean 7.314
_diffrn_measured_fraction_theta_full 0.949
_diffrn_measured_fraction_theta_max 0.949
_diffrn_measurement_device_type 'Rigaku Mercury70'
_diffrn_measurement_method \w
_diffrn_radiation_type 'Mo K\a'
_diffrn_radiation_wavelength 0.71070
_diffrn_reflns_av_R_equivalents 0.0458
_diffrn_reflns_limit_h_max 11
_diffrn_reflns_limit_h_min -13
_diffrn_reflns_limit_k_max 15
_diffrn_reflns_limit_k_min -15
_diffrn_reflns_limit_l_max 16
_diffrn_reflns_limit_l_min -16
_diffrn_reflns_number 11627
_diffrn_reflns_theta_full 27.49
_diffrn_reflns_theta_max 27.48
_diffrn_standards_number 0
_exptl_absorpt_coefficient_mu 0.695
_exptl_absorpt_correction_T_max 0.933
_exptl_absorpt_correction_T_min 0.598
_exptl_absorpt_correction_type multi-scan
_exptl_absorpt_process_details 'REQAB (Rigaku, 1998)'
_exptl_crystal_colour purple
_exptl_crystal_density_diffrn 1.441
_exptl_crystal_density_method 'not measured'
_exptl_crystal_description unknown
_exptl_crystal_F_000 688.00
_exptl_crystal_size_max 0.350
_exptl_crystal_size_mid 0.120
_exptl_crystal_size_min 0.100
_refine_diff_density_max 1.170
_refine_diff_density_min -0.830
_refine_ls_abs_structure_details 'Flack, H. D. (1983), Acta Cryst. A39, 876-881. 2533 Friedel Pairs'
_refine_ls_abs_structure_Flack -0.020(16)
_refine_ls_extinction_method none
_refine_ls_goodness_of_fit_ref 0.991
_refine_ls_hydrogen_treatment constr
_refine_ls_number_parameters 811
_refine_ls_number_reflns 9082
_refine_ls_number_restraints 3
_refine_ls_R_factor_gt 0.0579
_refine_ls_shift/su_max 0.001
_refine_ls_structure_factor_coef Fsqd
_refine_ls_weighting_details 'w = 1/[\s^2^(Fo^2^)+(0.0576P)^2^+0.0000P] where P=(Fo^2^+2Fc^2^)/3'
_refine_ls_weighting_scheme calc
_refine_ls_wR_factor_ref 0.1461
_reflns_number_gt 7410
_reflns_number_total 9082
_reflns_threshold_expression F^2^>2.0\s(F^2^)
_cod_data_source_file c1pp05301a.txt
_cod_data_source_block OKM1-110125
_cod_original_cell_volume 1506.3(15)
_cod_database_code 1515320

loop_
_symmetry_equiv_pos_site_id
_symmetry_equiv_pos_as_xyz
1 +X,+Y,+Z

loop_
_atom_site_label
_atom_site_type_symbol
_atom_site_fract_x
_atom_site_fract_y
_atom_site_fract_z
_atom_site_U_iso_or_equiv
_atom_site_adp_type
_atom_site_occupancy
_atom_site_symmetry_multiplicity
_atom_site_calc_flag
_atom_site_refinement_flags
Ni0 Ni 0.43339(6) 0.82772(5) 0.13499(5) 0.0218(2) Uani 1.0 1 d .
Ni50 Ni 1.06475(6) 0.46323(5) 0.90588(5) 0.0211(2) Uani 1.0 1 d .
O70 O 0.9016(6) 0.5602(5) 0.5968(5) 0.0380(14) Uani 1.0 1 d .
O631 O 1.5003(6) 0.0731(5) 0.7801(5) 0.0377(14) Uani 1.0 1 d .
O673 O 1.1084(5) 0.0002(5) 0.5336(5) 0.0506(14) Uani 1.0 1 d .
O674 O 0.9112(6) -0.0162(5) 0.4966(5) 0.0411(13) Uani 1.0 1 d .
O69 O 0.7729(5) 0.4129(5) 0.8982(4) 0.0260(11) Uani 1.0 1 d .
O20 O 0.5746(6) 0.7272(5) 0.4562(5) 0.0358(13) Uani 1.0 1 d .
O131 O 0.0225(6) 1.2419(5) 0.2380(5) 0.0393(14) Uani 1.0 1 d .
O173 O 0.4115(5) 1.2550(4) 0.4225(5) 0.0451(13) Uani 1.0 1 d .
O174 O 0.5476(5) 1.2818(5) 0.5299(5) 0.0393(14) Uani 1.0 1 d .
O19 O 0.7301(5) 0.8635(5) 0.1484(4) 0.0259(11) Uani 1.0 1 d .
N71 N 0.9560(7) 0.5963(5) 0.8520(5) 0.0232(14) Uani 1.0 1 d .
N72 N 1.1042(7) 0.5272(5) 1.0148(5) 0.0232(14) Uani 1.0 1 d .
N73 N 1.2054(6) 0.3501(5) 0.9250(5) 0.0205(13) Uani 1.0 1 d .
N74 N 0.9955(6) 0.3773(5) 0.8232(5) 0.0197(13) Uani 1.0 1 d .
N21 N 0.5322(6) 0.6929(5) 0.1957(5) 0.0247(14) Uani 1.0 1 d .
N22 N 0.3923(6) 0.7618(5) 0.0265(5) 0.0215(14) Uani 1.0 1 d .
N23 N 0.2979(6) 0.9453(5) 0.1098(5) 0.0240(14) Uani 1.0 1 d .
N24 N 0.5099(6) 0.9116(5) 0.2132(5) 0.0223(14) Uani 1.0 1 d .
C51 C 0.9083(8) 0.6230(6) 0.7563(6) 0.0219(16) Uani 1.0 1 d .
C52 C 0.8021(7) 0.7135(6) 0.7581(6) 0.0222(15) Uani 1.0 1 d .
C53 C 0.7934(8) 0.7471(6) 0.8538(6) 0.0236(16) Uani 1.0 1 d .
C54 C 0.8908(7) 0.6740(6) 0.9123(6) 0.0204(15) Uani 1.0 1 d .
C55 C 0.9254(8) 0.6843(6) 1.0081(6) 0.0223(16) Uani 1.0 1 d .
C56 C 1.0322(8) 0.6165(6) 1.0558(6) 0.0235(16) Uani 1.0 1 d .
C57 C 1.0784(8) 0.6303(7) 1.1496(6) 0.0265(17) Uani 1.0 1 d .
C58 C 1.1804(8) 0.5474(6) 1.1675(6) 0.0260(17) Uani 1.0 1 d .
C59 C 1.1972(8) 0.4839(6) 1.0857(6) 0.0243(16) Uani 1.0 1 d .
C60 C 1.2955(8) 0.3936(7) 1.0705(6) 0.0259(16) Uani 1.0 1 d .
C61 C 1.3024(8) 0.3298(6) 0.9918(6) 0.0233(16) Uani 1.0 1 d .
C62 C 1.4065(7) 0.2439(6) 0.9607(6) 0.0238(15) Uani 1.0 1 d .
C63 C 1.3689(7) 0.2127(6) 0.8749(6) 0.0258(16) Uani 1.0 1 d .
C64 C 1.2454(7) 0.2796(6) 0.8563(6) 0.0229(16) Uani 1.0 1 d .
C65 C 1.1879(8) 0.2545(7) 0.7752(6) 0.0239(16) Uani 1.0 1 d .
C66 C 1.0629(7) 0.3011(6) 0.7621(6) 0.0198(15) Uani 1.0 1 d .
C67 C 0.9684(8) 0.2756(6) 0.6922(6) 0.0279(16) Uani 1.0 1 d .
C68 C 0.8322(7) 0.2946(6) 0.7620(6) 0.0264(16) Uani 1.0 1 d .
C69 C 0.8589(8) 0.3697(6) 0.8362(6) 0.0222(15) Uani 1.0 1 d .
C70 C 0.9691(8) 0.5744(6) 0.6610(6) 0.0255(16) Uani 1.0 1 d .
C701 C 1.1207(8) 0.5578(7) 0.6357(7) 0.0339(18) Uani 1.0 1 d .
C521 C 0.7227(9) 0.7667(7) 0.6687(7) 0.0339(19) Uani 1.0 1 d .
C531 C 0.7094(8) 0.8486(6) 0.8890(6) 0.0248(16) Uani 1.0 1 d .
C532 C 0.7871(9) 0.9534(7) 0.8556(8) 0.039(2) Uani 1.0 1 d .
C571 C 1.0251(8) 0.7232(7) 1.2113(7) 0.0295(17) Uani 1.0 1 d .
C581 C 1.2526(8) 0.5180(7) 1.2635(7) 0.0332(19) Uani 1.0 1 d .
C582 C 1.1678(9) 0.4534(8) 1.3652(7) 0.044(3) Uani 1.0 1 d .
C621 C 1.5281(7) 0.2018(7) 1.0135(6) 0.0305(16) Uani 1.0 1 d .
C631 C 1.4035(7) 0.1386(6) 0.7953(6) 0.0269(16) Uani 1.0 1 d .
C632 C 1.2850(8) 0.1627(7) 0.7305(6) 0.0295(17) Uani 1.0 1 d .
C671 C 1.0105(7) 0.1632(5) 0.6550(5) 0.0305(14) Uani 1.0 1 d .
C672 C 0.9256(7) 0.1374(6) 0.5785(5) 0.0305(15) Uani 1.0 1 d .
C673 C 0.9922(8) 0.0333(6) 0.5371(6) 0.0307(16) Uani 1.0 1 d .
C675 C 0.9730(8) -0.1143(6) 0.4532(7) 0.051(2) Uani 1.0 1 d .
C681 C 0.7143(7) 0.3379(6) 0.7088(6) 0.0345(15) Uani 1.0 1 d .
C1 C 0.5785(8) 0.6700(6) 0.2921(7) 0.0259(17) Uani 1.0 1 d .
C2 C 0.6845(8) 0.5809(7) 0.2930(6) 0.0287(17) Uani 1.0 1 d .
C3 C 0.7009(7) 0.5454(6) 0.1965(7) 0.0235(16) Uani 1.0 1 d .
C4 C 0.6040(7) 0.6175(7) 0.1352(6) 0.0241(16) Uani 1.0 1 d .
C5 C 0.5711(7) 0.6059(6) 0.0391(6) 0.0209(15) Uani 1.0 1 d .
C6 C 0.4659(8) 0.6709(7) -0.0089(6) 0.0236(17) Uani 1.0 1 d .
C7 C 0.4215(7) 0.6546(6) -0.1053(6) 0.0221(15) Uani 1.0 1 d .
C8 C 0.3185(8) 0.7374(7) -0.1232(6) 0.0256(17) Uani 1.0 1 d .
C9 C 0.3015(8) 0.8019(6) -0.0410(6) 0.0221(15) Uani 1.0 1 d .
C10 C 0.2067(7) 0.8983(6) -0.0315(6) 0.0224(15) Uani 1.0 1 d .
C11 C 0.2037(8) 0.9656(7) 0.0404(6) 0.0246(16) Uani 1.0 1 d .
C12 C 0.1065(7) 1.0597(6) 0.0651(6) 0.0229(15) Uani 1.0 1 d .
C13 C 0.1450(8) 1.0913(6) 0.1498(6) 0.0259(16) Uani 1.0 1 d .
C14 C 0.2620(7) 1.0209(6) 0.1730(6) 0.0225(16) Uani 1.0 1 d .
C15 C 0.3223(8) 1.0464(7) 0.2520(6) 0.0262(17) Uani 1.0 1 d .
C16 C 0.4491(8) 0.9963(7) 0.2666(6) 0.0261(16) Uani 1.0 1 d .
C17 C 0.5409(7) 1.0338(6) 0.3269(6) 0.0226(15) Uani 1.0 1 d .
C18 C 0.6741(7) 0.9661(6) 0.2950(6) 0.0262(16) Uani 1.0 1 d .
C19 C 0.6474(7) 0.9061(6) 0.2113(6) 0.0200(14) Uani 1.0 1 d .
C20 C 0.5108(8) 0.7183(6) 0.3855(6) 0.0277(17) Uani 1.0 1 d .
C201 C 0.3626(8) 0.7458(7) 0.4022(6) 0.0322(18) Uani 1.0 1 d .
C21 C 0.7644(9) 0.5293(7) 0.3845(7) 0.0340(18) Uani 1.0 1 d .
C31 C 0.7866(8) 0.4455(7) 0.1618(6) 0.0296(17) Uani 1.0 1 d .
C32 C 0.7131(9) 0.3377(7) 0.1975(8) 0.042(3) Uani 1.0 1 d .
C71 C 0.4812(9) 0.5648(7) -0.1694(7) 0.0300(17) Uani 1.0 1 d .
C81 C 0.2411(8) 0.7591(7) -0.2152(7) 0.0334(19) Uani 1.0 1 d .
C82 C 0.3134(9) 0.8252(8) -0.3174(7) 0.043(3) Uani 1.0 1 d .
C121 C -0.0076(7) 1.1040(6) 0.0059(6) 0.0278(16) Uani 1.0 1 d .
C131 C 0.1182(7) 1.1712(6) 0.2241(6) 0.0267(16) Uani 1.0 1 d .
C132 C 0.2329(8) 1.1466(7) 0.2908(7) 0.0318(17) Uani 1.0 1 d .
C171 C 0.4919(6) 1.0198(5) 0.4490(5) 0.0253(13) Uani 1.0 1 d .
C172 C 0.5553(7) 1.0958(6) 0.5027(5) 0.0286(14) Uani 1.0 1 d .
C173 C 0.4967(7) 1.2166(7) 0.4775(6) 0.0320(16) Uani 1.0 1 d .
C175 C 0.4800(8) 1.3957(6) 0.5223(7) 0.0447(19) Uani 1.0 1 d .
C181 C 0.7971(6) 1.0318(6) 0.2521(6) 0.0307(14) Uani 1.0 1 d .
H51 H 0.8745 0.7404 1.0446 0.0267 Uiso 1.0 1 calc R
H52 H 1.3615 0.3747 1.1167 0.0310 Uiso 1.0 1 calc R
H53 H 0.9718 0.3376 0.6252 0.0335 Uiso 1.0 1 calc R
H54 H 0.8133 0.2191 0.8101 0.0317 Uiso 1.0 1 calc R
H86 H 1.1518 0.6113 0.5684 0.0407 Uiso 1.0 1 calc R
H88 H 1.1499 0.4794 0.6265 0.0407 Uiso 1.0 1 calc R
H87 H 1.1584 0.5719 0.6957 0.0407 Uiso 1.0 1 calc R
H57 H 0.7379 0.8472 0.6430 0.0406 Uiso 1.0 1 calc R
H56 H 0.6273 0.7608 0.6963 0.0406 Uiso 1.0 1 calc R
H55 H 0.7510 0.7268 0.6083 0.0406 Uiso 1.0 1 calc R
H59 H 0.6821 0.8313 0.9691 0.0297 Uiso 1.0 1 calc R
H58 H 0.6273 0.8650 0.8554 0.0297 Uiso 1.0 1 calc R
H60 H 0.8178 0.9683 0.7767 0.0467 Uiso 1.0 1 calc R
H61 H 0.8645 0.9393 0.8934 0.0467 Uiso 1.0 1 calc R
H62 H 0.7287 1.0196 0.8751 0.0467 Uiso 1.0 1 calc R
H64 H 1.0957 0.7720 1.2058 0.0354 Uiso 1.0 1 calc R
H65 H 0.9957 0.6892 1.2880 0.0354 Uiso 1.0 1 calc R
H63 H 0.9491 0.7691 1.1804 0.0354 Uiso 1.0 1 calc R
H67 H 1.2749 0.5889 1.2788 0.0398 Uiso 1.0 1 calc R
H66 H 1.3375 0.4703 1.2458 0.0398 Uiso 1.0 1 calc R
H69 H 1.0951 0.5062 1.3934 0.0526 Uiso 1.0 1 calc R
H70 H 1.2242 0.4205 1.4210 0.0526 Uiso 1.0 1 calc R
H68 H 1.1300 0.3922 1.3461 0.0526 Uiso 1.0 1 calc R
H71 H 1.6086 0.2185 0.9598 0.0366 Uiso 1.0 1 calc R
H73 H 1.5303 0.1192 1.0415 0.0366 Uiso 1.0 1 calc R
H72 H 1.5250 0.2400 1.0738 0.0366 Uiso 1.0 1 calc R
H74 H 1.3172 0.1894 0.6519 0.0354 Uiso 1.0 1 calc R
H75 H 1.2408 0.0926 0.7405 0.0354 Uiso 1.0 1 calc R
H76 H 1.0077 0.1005 0.7202 0.0366 Uiso 1.0 1 calc R
H77 H 1.1046 0.1633 0.6176 0.0366 Uiso 1.0 1 calc R
H79 H 0.8345 0.1237 0.6181 0.0366 Uiso 1.0 1 calc R
H78 H 0.9179 0.2032 0.5167 0.0366 Uiso 1.0 1 calc R
H80 H 1.0075 -0.1729 0.5110 0.0617 Uiso 1.0 1 calc R
H81 H 1.0469 -0.0920 0.3943 0.0617 Uiso 1.0 1 calc R
H82 H 0.9066 -0.1449 0.4247 0.0617 Uiso 1.0 1 calc R
H85 H 0.6389 0.3595 0.7626 0.0414 Uiso 1.0 1 calc R
H83 H 0.6908 0.2784 0.6773 0.0414 Uiso 1.0 1 calc R
H84 H 0.7345 0.4048 0.6510 0.0414 Uiso 1.0 1 calc R
H1 H 0.6236 0.5500 0.0032 0.0251 Uiso 1.0 1 calc R
H2 H 0.1414 0.9168 -0.0783 0.0269 Uiso 1.0 1 calc R
H3 H 0.5505 1.1165 0.2960 0.0271 Uiso 1.0 1 calc R
H4 H 0.6934 0.9066 0.3603 0.0315 Uiso 1.0 1 calc R
H37 H 0.3371 0.8020 0.4486 0.0386 Uiso 1.0 1 calc R
H38 H 0.3199 0.6762 0.4374 0.0386 Uiso 1.0 1 calc R
H36 H 0.3334 0.7772 0.3317 0.0386 Uiso 1.0 1 calc R
H6 H 0.8598 0.5355 0.3571 0.0408 Uiso 1.0 1 calc R
H7 H 0.7498 0.4488 0.4114 0.0408 Uiso 1.0 1 calc R
H5 H 0.7352 0.5704 0.4439 0.0408 Uiso 1.0 1 calc R
H8 H 0.8696 0.4320 0.1941 0.0356 Uiso 1.0 1 calc R
H9 H 0.8123 0.4624 0.0816 0.0356 Uiso 1.0 1 calc R
H10 H 0.6857 0.3219 0.2767 0.0499 Uiso 1.0 1 calc R
H12 H 0.7730 0.2729 0.1764 0.0499 Uiso 1.0 1 calc R
H11 H 0.6338 0.3494 0.1622 0.0499 Uiso 1.0 1 calc R
H15 H 0.5164 0.6015 -0.2441 0.0359 Uiso 1.0 1 calc R
H14 H 0.4121 0.5170 -0.1705 0.0359 Uiso 1.0 1 calc R
H13 H 0.5540 0.5173 -0.1353 0.0359 Uiso 1.0 1 calc R
H16 H 0.2242 0.6853 -0.2281 0.0401 Uiso 1.0 1 calc R
H17 H 0.1534 0.8019 -0.1949 0.0401 Uiso 1.0 1 calc R
H19 H 0.3929 0.7779 -0.3444 0.0511 Uiso 1.0 1 calc R
H18 H 0.3407 0.8937 -0.3026 0.0511 Uiso 1.0 1 calc R
H20 H 0.2543 0.8476 -0.3723 0.0511 Uiso 1.0 1 calc R
H22 H -0.0014 1.1847 -0.0281 0.0333 Uiso 1.0 1 calc R
H23 H -0.0918 1.0960 0.0571 0.0333 Uiso 1.0 1 calc R
H21 H -0.0052 1.0606 -0.0505 0.0333 Uiso 1.0 1 calc R
H25 H 0.2830 1.2140 0.2769 0.0381 Uiso 1.0 1 calc R
H24 H 0.1981 1.1260 0.3697 0.0381 Uiso 1.0 1 calc R
H27 H 0.5121 0.9390 0.4845 0.0303 Uiso 1.0 1 calc R
H26 H 0.3934 1.0381 0.4615 0.0303 Uiso 1.0 1 calc R
H29 H 0.5410 1.0672 0.5826 0.0343 Uiso 1.0 1 calc R
H28 H 0.6530 1.0913 0.4765 0.0343 Uiso 1.0 1 calc R
H31 H 0.3850 1.3917 0.5527 0.0536 Uiso 1.0 1 calc R
H30 H 0.4891 1.4355 0.4458 0.0536 Uiso 1.0 1 calc R
H32 H 0.5201 1.4373 0.5634 0.0536 Uiso 1.0 1 calc R
H33 H 0.7814 1.0900 0.1872 0.0369 Uiso 1.0 1 calc R
H35 H 0.8753 0.9788 0.2332 0.0369 Uiso 1.0 1 calc R
H34 H 0.8135 1.0687 0.3083 0.0369 Uiso 1.0 1 calc R

loop_
_atom_site_aniso_label
_atom_site_aniso_U_11
_atom_site_aniso_U_22
_atom_site_aniso_U_33
_atom_site_aniso_U_12
_atom_site_aniso_U_13
_atom_site_aniso_U_23
Ni0 0.0254(5) 0.0207(4) 0.0216(5) -0.0031(4) -0.0079(4) -0.0053(4)
Ni50 0.0249(5) 0.0203(4) 0.0212(4) -0.0037(4) -0.0069(4) -0.0074(4)
O70 0.050(4) 0.040(4) 0.028(3) 0.001(3) -0.015(3) -0.009(3)
O631 0.033(3) 0.041(3) 0.042(3) 0.009(3) -0.008(3) -0.020(3)
O673 0.041(4) 0.052(4) 0.071(4) 0.003(3) -0.021(3) -0.032(3)
O674 0.046(4) 0.037(3) 0.050(4) -0.000(3) -0.022(3) -0.021(3)
O69 0.024(3) 0.031(3) 0.024(3) -0.006(2) -0.003(3) -0.008(2)
O20 0.051(4) 0.036(3) 0.028(3) -0.007(3) -0.023(3) -0.006(3)
O131 0.034(3) 0.035(3) 0.055(4) 0.006(3) -0.015(3) -0.022(3)
O173 0.044(3) 0.041(3) 0.063(4) 0.008(3) -0.031(3) -0.027(3)
O174 0.035(4) 0.034(3) 0.056(4) -0.000(3) -0.022(3) -0.014(3)
O19 0.026(3) 0.027(3) 0.028(3) -0.002(2) -0.005(3) -0.012(2)
N71 0.029(4) 0.022(3) 0.022(3) -0.006(3) -0.007(3) -0.008(3)
N72 0.025(4) 0.019(3) 0.026(4) -0.004(3) -0.008(3) -0.001(3)
N73 0.021(4) 0.020(3) 0.023(3) -0.002(3) -0.009(3) -0.005(3)
N74 0.012(3) 0.027(3) 0.021(3) -0.001(3) -0.003(3) -0.008(3)
N21 0.031(4) 0.017(3) 0.027(4) -0.001(3) -0.009(3) -0.004(3)
N22 0.024(4) 0.023(3) 0.020(3) 0.001(3) -0.007(3) -0.009(3)
N23 0.022(4) 0.026(4) 0.027(4) -0.005(3) -0.004(3) -0.011(3)
N24 0.029(4) 0.018(3) 0.020(3) 0.001(3) -0.011(3) -0.001(3)
C51 0.026(4) 0.023(4) 0.019(4) -0.005(3) -0.011(3) -0.002(3)
C52 0.020(4) 0.018(3) 0.029(4) -0.001(3) -0.009(3) -0.004(3)
C53 0.024(4) 0.028(4) 0.019(4) -0.009(3) -0.005(3) -0.001(3)
C54 0.022(4) 0.013(3) 0.027(4) -0.004(3) -0.000(3) -0.006(3)
C55 0.023(4) 0.022(4) 0.022(4) -0.007(3) 0.000(3) -0.006(3)
C56 0.023(5) 0.019(4) 0.025(4) -0.002(3) 0.001(3) -0.003(3)
C57 0.033(5) 0.028(4) 0.024(4) -0.011(4) -0.009(4) -0.009(3)
C58 0.029(5) 0.023(4) 0.031(4) -0.005(3) -0.009(4) -0.009(4)
C59 0.027(5) 0.025(4) 0.023(4) -0.012(3) -0.010(4) 0.002(3)
C60 0.031(5) 0.028(4) 0.023(4) -0.004(4) -0.014(4) -0.005(3)
C61 0.025(4) 0.022(4) 0.026(4) -0.006(3) -0.008(3) -0.007(3)
C62 0.019(4) 0.025(4) 0.028(4) -0.001(3) -0.006(3) -0.004(3)
C63 0.021(4) 0.030(4) 0.026(4) -0.000(3) -0.002(3) -0.009(3)
C64 0.020(4) 0.025(4) 0.024(4) -0.003(3) -0.005(3) -0.002(3)
C65 0.024(4) 0.024(4) 0.025(4) -0.004(3) -0.004(3) -0.006(3)
C66 0.022(4) 0.021(3) 0.017(3) -0.003(3) -0.004(3) -0.006(3)
C67 0.034(5) 0.031(4) 0.024(4) -0.006(3) -0.012(3) -0.009(3)
C68 0.031(4) 0.029(4) 0.025(4) -0.008(3) -0.006(3) -0.012(3)
C69 0.029(4) 0.016(3) 0.023(4) -0.000(3) -0.012(3) 0.000(3)
C70 0.035(5) 0.022(4) 0.021(4) -0.008(3) -0.008(3) -0.003(3)
C701 0.045(5) 0.032(4) 0.027(4) -0.015(4) 0.004(4) -0.013(3)
C521 0.037(5) 0.033(4) 0.029(4) -0.009(4) -0.006(4) 0.002(4)
C531 0.024(4) 0.016(4) 0.032(4) 0.001(3) -0.008(3) -0.001(3)
C532 0.040(5) 0.025(4) 0.052(6) -0.005(4) -0.005(4) -0.010(4)
C571 0.033(5) 0.030(4) 0.029(4) 0.001(4) -0.010(4) -0.013(4)
C581 0.027(5) 0.041(5) 0.040(5) 0.006(4) -0.012(4) -0.024(4)
C582 0.060(6) 0.046(5) 0.028(4) 0.012(5) -0.018(4) -0.016(4)
C621 0.025(4) 0.037(4) 0.029(4) 0.003(3) -0.005(3) -0.009(3)
C631 0.027(4) 0.029(4) 0.027(4) -0.001(3) -0.010(3) -0.007(3)
C632 0.033(4) 0.032(4) 0.027(4) 0.002(3) -0.006(3) -0.015(3)
C671 0.036(4) 0.029(4) 0.031(4) -0.011(3) -0.011(3) -0.007(3)
C672 0.039(4) 0.033(4) 0.024(4) -0.006(3) -0.011(3) -0.007(3)
C673 0.035(5) 0.029(4) 0.029(4) -0.007(3) -0.011(3) 0.000(3)
C675 0.068(6) 0.030(4) 0.068(6) 0.002(4) -0.024(5) -0.028(4)
C681 0.034(4) 0.040(4) 0.038(4) -0.011(3) -0.008(3) -0.019(3)
C1 0.033(5) 0.017(4) 0.030(4) -0.008(3) -0.012(4) -0.001(3)
C2 0.036(5) 0.031(4) 0.021(4) -0.019(4) -0.005(3) 0.000(3)
C3 0.022(4) 0.015(3) 0.034(4) -0.003(3) -0.008(3) -0.003(3)
C4 0.020(4) 0.030(4) 0.025(4) -0.005(3) -0.006(3) -0.007(3)
C5 0.017(4) 0.021(4) 0.025(4) -0.000(3) -0.002(3) -0.007(3)
C6 0.025(5) 0.031(4) 0.022(4) -0.011(4) -0.010(3) -0.009(3)
C7 0.017(4) 0.029(4) 0.019(4) -0.003(3) 0.000(3) -0.004(3)
C8 0.028(5) 0.028(4) 0.022(4) -0.008(4) -0.004(4) -0.005(3)
C9 0.025(4) 0.024(4) 0.021(4) -0.003(3) -0.004(3) -0.014(3)
C10 0.017(4) 0.029(4) 0.021(4) -0.005(3) -0.005(3) -0.002(3)
C11 0.020(4) 0.031(4) 0.022(4) -0.003(3) -0.004(3) -0.005(3)
C12 0.024(4) 0.018(3) 0.027(4) -0.003(3) -0.007(3) -0.001(3)
C13 0.026(4) 0.022(4) 0.031(4) -0.003(3) -0.006(3) -0.006(3)
C14 0.015(4) 0.028(4) 0.025(4) -0.004(3) -0.002(3) -0.006(3)
C15 0.032(5) 0.025(4) 0.023(4) -0.003(3) -0.002(3) -0.011(3)
C16 0.029(5) 0.027(4) 0.024(4) -0.005(3) -0.004(3) -0.007(3)
C17 0.022(4) 0.023(3) 0.027(4) -0.002(3) -0.008(3) -0.008(3)
C18 0.026(4) 0.029(4) 0.028(4) -0.007(3) -0.002(3) -0.011(3)
C19 0.022(4) 0.016(3) 0.022(4) -0.006(3) -0.005(3) 0.001(3)
C20 0.036(5) 0.018(4) 0.028(4) -0.007(3) -0.007(4) 0.002(3)
C201 0.034(5) 0.038(4) 0.023(4) -0.013(4) 0.007(3) -0.007(3)
C21 0.040(5) 0.030(4) 0.033(4) 0.000(4) -0.018(4) -0.001(4)
C31 0.033(5) 0.029(4) 0.028(4) -0.008(4) -0.004(4) -0.007(3)
C32 0.037(5) 0.021(4) 0.066(6) -0.007(4) -0.004(5) -0.010(4)
C71 0.041(5) 0.032(4) 0.023(4) -0.012(4) -0.011(4) -0.009(4)
C81 0.034(5) 0.038(5) 0.035(5) -0.005(4) -0.015(4) -0.012(4)
C82 0.048(6) 0.058(6) 0.024(4) -0.001(5) -0.015(4) -0.006(4)
C121 0.021(4) 0.032(4) 0.029(4) -0.007(3) -0.007(3) -0.001(3)
C131 0.020(4) 0.030(4) 0.031(4) -0.001(3) -0.002(3) -0.012(3)
C132 0.029(4) 0.031(4) 0.040(4) 0.002(3) -0.010(4) -0.016(4)
C171 0.026(4) 0.030(3) 0.023(3) -0.005(3) -0.002(3) -0.011(3)
C172 0.028(4) 0.037(4) 0.025(4) -0.001(3) -0.012(3) -0.012(3)
C173 0.030(4) 0.043(4) 0.028(4) -0.008(4) -0.002(3) -0.017(3)
C175 0.058(5) 0.032(4) 0.054(5) -0.007(4) -0.028(4) -0.013(4)
C181 0.029(4) 0.034(4) 0.035(4) -0.011(3) -0.003(3) -0.014(3)

loop_
_atom_type_symbol
_atom_type_description
_atom_type_scat_dispersion_real
_atom_type_scat_dispersion_imag
_atom_type_scat_source
C C 0.0033 0.0016
;
International Tables for Crystallography
(1992, Vol. C, Tables 4.2.6.8 and 6.1.1.4)
;
H H 0.0000 0.0000
;
International Tables for Crystallography
(1992, Vol. C, Table 6.1.1.4)
;
N N 0.0061 0.0033
;
International Tables for Crystallography
(1992, Vol. C, Tables 4.2.6.8 and 6.1.1.4)
;
Ni Ni 0.3393 1.1124
;
International Tables for Crystallography
(1992, Vol. C, Tables 4.2.6.8 and 6.1.1.4)
;
O O 0.0106 0.0060
;
International Tables for Crystallography
(1992, Vol. C, Tables 4.2.6.8 and 6.1.1.4)
;

loop_
_geom_angle_atom_site_label_1
_geom_angle_atom_site_label_2
_geom_angle_atom_site_label_3
_geom_angle
_geom_angle_publ_flag
N21 Ni0 N22 92.7(3) yes
N21 Ni0 N23 163.0(3) yes
N21 Ni0 N24 90.2(3) yes
N22 Ni0 N23 90.6(3) yes
N22 Ni0 N24 164.6(3) yes
N23 Ni0 N24 91.0(3) yes
N71 Ni50 N72 92.3(3) yes
N71 Ni50 N73 163.8(3) yes
N71 Ni50 N74 91.1(3) yes
N72 Ni50 N73 90.9(3) yes
N72 Ni50 N74 165.9(3) yes
N73 Ni50 N74 89.6(3) yes
C673 O674 C675 115.0(6) yes
C173 O174 C175 113.8(6) yes
Ni50 N71 C51 127.5(6) yes
Ni50 N71 C54 124.9(5) yes
C51 N71 C54 106.7(6) yes
Ni50 N72 C56 126.9(6) yes
Ni50 N72 C59 128.4(5) yes
C56 N72 C59 103.8(7) yes
Ni50 N73 C61 132.1(6) yes
Ni50 N73 C64 121.7(6) yes
C61 N73 C64 105.3(6) yes
Ni50 N74 C66 129.2(5) yes
Ni50 N74 C69 120.8(5) yes
C66 N74 C69 109.0(7) yes
Ni0 N21 C1 126.9(6) yes
Ni0 N21 C4 123.2(5) yes
C1 N21 C4 107.2(6) yes
Ni0 N22 C6 124.3(6) yes
Ni0 N22 C9 128.7(5) yes
C6 N22 C9 106.4(7) yes
Ni0 N23 C11 131.4(6) yes
Ni0 N23 C14 122.0(6) yes
C11 N23 C14 105.9(6) yes
Ni0 N24 C16 128.8(6) yes
Ni0 N24 C19 123.0(5) yes
C16 N24 C19 107.6(7) yes
N71 C51 C52 110.3(7) yes
N71 C51 C70 123.9(7) yes
C52 C51 C70 125.4(7) yes
C51 C52 C53 106.5(7) yes
C51 C52 C521 126.8(7) yes
C53 C52 C521 126.6(7) yes
C52 C53 C54 107.1(7) yes
C52 C53 C531 127.5(7) yes
C54 C53 C531 125.1(8) yes
N71 C54 C53 109.2(7) yes
N71 C54 C55 123.7(7) yes
C53 C54 C55 126.9(7) yes
C54 C55 C56 124.1(7) yes
N72 C56 C55 122.4(8) yes
N72 C56 C57 111.6(7) yes
C55 C56 C57 126.0(7) yes
C56 C57 C58 106.5(7) yes
C56 C57 C571 125.1(7) yes
C58 C57 C571 128.3(8) yes
C57 C58 C59 107.5(8) yes
C57 C58 C581 127.0(8) yes
C59 C58 C581 125.1(7) yes
N72 C59 C58 110.6(6) yes
N72 C59 C60 122.8(8) yes
C58 C59 C60 126.5(8) yes
C59 C60 C61 123.9(8) yes
N73 C61 C60 120.7(7) yes
N73 C61 C62 110.4(7) yes
C60 C61 C62 128.7(8) yes
C61 C62 C63 105.4(7) yes
C61 C62 C621 125.3(8) yes
C63 C62 C621 129.3(7) yes
C62 C63 C64 106.6(7) yes
C62 C63 C631 145.7(7) yes
C64 C63 C631 107.7(7) yes
N73 C64 C63 112.3(7) yes
N73 C64 C65 133.0(7) yes
C63 C64 C65 114.6(7) yes
C64 C65 C66 119.0(7) yes
C64 C65 C632 105.7(7) yes
C66 C65 C632 134.8(8) yes
N74 C66 C65 120.7(8) yes
N74 C66 C67 109.0(6) yes
C65 C66 C67 130.1(7) yes
C66 C67 C68 101.5(6) yes
C66 C67 C671 113.3(6) yes
C68 C67 C671 120.0(7) yes
C67 C68 C69 103.2(7) yes
C67 C68 C681 119.3(6) yes
C69 C68 C681 113.9(6) yes
O69 C69 N74 125.8(8) yes
O69 C69 C68 124.5(7) yes
N74 C69 C68 109.8(6) yes
O70 C70 C51 121.5(7) yes
O70 C70 C701 120.3(7) yes
C51 C70 C701 117.7(8) yes
C53 C531 C532 110.8(6) yes
C58 C581 C582 111.7(7) yes
O631 C631 C63 129.5(8) yes
O631 C631 C632 125.1(8) yes
C63 C631 C632 105.4(6) yes
C65 C632 C631 106.5(7) yes
C67 C671 C672 115.5(6) yes
C671 C672 C673 108.5(6) yes
O673 C673 O674 121.6(7) yes
O673 C673 C672 124.7(8) yes
O674 C673 C672 113.6(7) yes
N21 C1 C2 110.0(7) yes
N21 C1 C20 123.1(7) yes
C2 C1 C20 126.1(7) yes
C1 C2 C3 107.7(7) yes
C1 C2 C21 127.2(8) yes
C3 C2 C21 125.0(7) yes
C2 C3 C4 105.9(7) yes
C2 C3 C31 129.5(7) yes
C4 C3 C31 124.2(8) yes
N21 C4 C3 109.1(7) yes
N21 C4 C5 122.7(7) yes
C3 C4 C5 127.6(7) yes
C4 C5 C6 124.3(7) yes
N22 C6 C5 124.2(8) yes
N22 C6 C7 110.1(7) yes
C5 C6 C7 125.7(7) yes
C6 C7 C8 105.3(7) yes
C6 C7 C71 125.7(7) yes
C8 C7 C71 129.0(8) yes
C7 C8 C9 107.4(7) yes
C7 C8 C81 126.2(8) yes
C9 C8 C81 126.3(7) yes
N22 C9 C8 110.7(6) yes
N22 C9 C10 123.6(8) yes
C8 C9 C10 125.7(7) yes
C9 C10 C11 123.9(8) yes
N23 C11 C10 121.3(7) yes
N23 C11 C12 109.1(7) yes
C10 C11 C12 129.5(8) yes
C11 C12 C13 105.3(7) yes
C11 C12 C121 123.3(7) yes
C13 C12 C121 131.4(7) yes
C12 C13 C14 107.2(7) yes
C12 C13 C131 146.1(7) yes
C14 C13 C131 106.7(7) yes
N23 C14 C13 112.5(8) yes
N23 C14 C15 131.9(7) yes
C13 C14 C15 115.5(7) yes
C14 C15 C16 119.7(7) yes
C14 C15 C132 105.8(7) yes
C16 C15 C132 133.5(8) yes
N24 C16 C15 120.5(8) yes
N24 C16 C17 112.6(7) yes
C15 C16 C17 126.4(8) yes
C16 C17 C18 102.9(6) yes
C16 C17 C171 114.3(6) yes
C18 C17 C171 115.3(6) yes
C17 C18 C19 104.3(6) yes
C17 C18 C181 117.7(6) yes
C19 C18 C181 111.0(6) yes
O19 C19 N24 123.7(8) yes
O19 C19 C18 126.3(7) yes
N24 C19 C18 109.9(6) yes
O20 C20 C1 120.2(7) yes
O20 C20 C201 119.5(7) yes
C1 C20 C201 120.0(8) yes
C3 C31 C32 111.2(6) yes
C8 C81 C82 112.0(8) yes
O131 C131 C13 129.4(8) yes
O131 C131 C132 123.3(8) yes
C13 C131 C132 107.2(6) yes
C15 C132 C131 104.8(7) yes
C17 C171 C172 113.6(5) yes
C171 C172 C173 111.5(6) yes
O173 C173 O174 121.9(7) yes
O173 C173 C172 126.9(8) yes
O174 C173 C172 111.2(6) yes
C54 C55 H51 117.964 no
C56 C55 H51 117.961 no
C59 C60 H52 118.074 no
C61 C60 H52 118.075 no
C66 C67 H53 107.080 no
C68 C67 H53 107.083 no
C671 C67 H53 107.080 no
C67 C68 H54 106.539 no
C69 C68 H54 106.539 no
C681 C68 H54 106.531 no
C70 C701 H86 109.472 no
C70 C701 H88 109.477 no
C70 C701 H87 109.470 no
H86 C701 H88 109.466 no
H86 C701 H87 109.466 no
H88 C701 H87 109.476 no
C52 C521 H57 109.474 no
C52 C521 H56 109.475 no
C52 C521 H55 109.463 no
H57 C521 H56 109.476 no
H57 C521 H55 109.477 no
H56 C521 H55 109.462 no
C53 C531 H59 109.482 no
C53 C531 H58 109.487 no
C532 C531 H59 109.480 no
C532 C531 H58 109.480 no
H59 C531 H58 108.052 no
C531 C532 H60 109.469 no
C531 C532 H61 109.464 no
C531 C532 H62 109.469 no
H60 C532 H61 109.478 no
H60 C532 H62 109.476 no
H61 C532 H62 109.471 no
C57 C571 H64 109.472 no
C57 C571 H65 109.471 no
C57 C571 H63 109.463 no
H64 C571 H65 109.475 no
H64 C571 H63 109.472 no
H65 C571 H63 109.474 no
C58 C581 H67 109.286 no
C58 C581 H66 109.285 no
C582 C581 H67 109.290 no
C582 C581 H66 109.294 no
H67 C581 H66 107.956 no
C581 C582 H69 109.471 no
C581 C582 H70 109.473 no
C581 C582 H68 109.471 no
H69 C582 H70 109.471 no
H69 C582 H68 109.470 no
H70 C582 H68 109.471 no
C62 C621 H71 109.468 no
C62 C621 H73 109.470 no
C62 C621 H72 109.472 no
H71 C621 H73 109.472 no
H71 C621 H72 109.481 no
H73 C621 H72 109.465 no
C65 C632 H74 110.425 no
C65 C632 H75 110.431 no
C631 C632 H74 110.426 no
C631 C632 H75 110.423 no
H74 C632 H75 108.627 no
C67 C671 H76 108.394 no
C67 C671 H77 108.387 no
C672 C671 H76 108.391 no
C672 C671 H77 108.390 no
H76 C671 H77 107.452 no
C671 C672 H79 109.998 no
C671 C672 H78 110.002 no
C673 C672 H79 109.999 no
C673 C672 H78 109.997 no
H79 C672 H78 108.361 no
O674 C675 H80 109.471 no
O674 C675 H81 109.472 no
O674 C675 H82 109.471 no
H80 C675 H81 109.472 no
H80 C675 H82 109.473 no
H81 C675 H82 109.467 no
C68 C681 H85 109.469 no
C68 C681 H83 109.468 no
C68 C681 H84 109.467 no
H85 C681 H83 109.476 no
H85 C681 H84 109.474 no
H83 C681 H84 109.474 no
C4 C5 H1 117.876 no
C6 C5 H1 117.867 no
C9 C10 H2 118.068 no
C11 C10 H2 118.059 no
C16 C17 H3 108.002 no
C18 C17 H3 107.997 no
C171 C17 H3 107.991 no
C17 C18 H4 107.821 no
C19 C18 H4 107.809 no
C181 C18 H4 107.811 no
C20 C201 H37 109.471 no
C20 C201 H38 109.464 no
C20 C201 H36 109.477 no
H37 C201 H38 109.467 no
H37 C201 H36 109.474 no
H38 C201 H36 109.475 no
C2 C21 H6 109.468 no
C2 C21 H7 109.468 no
C2 C21 H5 109.477 no
H6 C21 H7 109.473 no
H6 C21 H5 109.472 no
H7 C21 H5 109.469 no
C3 C31 H8 109.380 no
C3 C31 H9 109.386 no
C32 C31 H8 109.389 no
C32 C31 H9 109.385 no
H8 C31 H9 107.997 no
C31 C32 H10 109.466 no
C31 C32 H12 109.473 no
C31 C32 H11 109.464 no
H10 C32 H12 109.477 no
H10 C32 H11 109.473 no
H12 C32 H11 109.473 no
C7 C71 H15 109.470 no
C7 C71 H14 109.472 no
C7 C71 H13 109.469 no
H15 C71 H14 109.470 no
H15 C71 H13 109.475 no
H14 C71 H13 109.472 no
C8 C81 H16 109.206 no
C8 C81 H17 109.206 no
C82 C81 H16 109.210 no
C82 C81 H17 109.208 no
H16 C81 H17 107.904 no
C81 C82 H19 109.474 no
C81 C82 H18 109.473 no
C81 C82 H20 109.465 no
H19 C82 H18 109.475 no
H19 C82 H20 109.472 no
H18 C82 H20 109.468 no
C12 C121 H22 109.465 no
C12 C121 H23 109.465 no
C12 C121 H21 109.475 no
H22 C121 H23 109.475 no
H22 C121 H21 109.471 no
H23 C121 H21 109.477 no
C15 C132 H25 110.793 no
C15 C132 H24 110.794 no
C131 C132 H25 110.780 no
C131 C132 H24 110.790 no
H25 C132 H24 108.855 no
C17 C171 H27 108.850 no
C17 C171 H26 108.845 no
C172 C171 H27 108.858 no
C172 C171 H26 108.859 no
H27 C171 H26 107.703 no
C171 C172 H29 109.327 no
C171 C172 H28 109.337 no
C173 C172 H29 109.328 no
C173 C172 H28 109.330 no
H29 C172 H28 107.969 no
O174 C175 H31 109.472 no
O174 C175 H30 109.472 no
O174 C175 H32 109.474 no
H31 C175 H30 109.469 no
H31 C175 H32 109.473 no
H30 C175 H32 109.468 no
C18 C181 H33 109.471 no
C18 C181 H35 109.468 no
C18 C181 H34 109.470 no
H33 C181 H35 109.472 no
H33 C181 H34 109.473 no
H35 C181 H34 109.473 no

loop_
_geom_bond_atom_site_label_1
_geom_bond_atom_site_label_2
_geom_bond_distance
_geom_bond_publ_flag
Ni0 N21 1.879(6) yes
Ni0 N22 1.889(7) yes
Ni0 N23 1.856(6) yes
Ni0 N24 1.907(7) yes
Ni50 N71 1.891(6) yes
Ni50 N72 1.872(8) yes
Ni50 N73 1.849(6) yes
Ni50 N74 1.925(7) yes
O70 C70 1.223(11) yes
O631 C631 1.192(9) yes
O673 C673 1.195(9) yes
O674 C673 1.327(11) yes
O674 C675 1.440(10) yes
O69 C69 1.213(9) yes
O20 C20 1.244(11) yes
O131 C131 1.219(9) yes
O173 C173 1.199(9) yes
O174 C173 1.355(11) yes
O174 C175 1.442(9) yes
O19 C19 1.198(8) yes
N71 C51 1.357(10) yes
N71 C54 1.372(10) yes
N72 C56 1.369(10) yes
N72 C59 1.403(10) yes
N73 C61 1.390(11) yes
N73 C64 1.333(10) yes
N74 C66 1.373(10) yes
N74 C69 1.390(10) yes
N21 C1 1.360(11) yes
N21 C4 1.375(10) yes
N22 C6 1.359(10) yes
N22 C9 1.351(10) yes
N23 C11 1.390(11) yes
N23 C14 1.326(11) yes
N24 C16 1.373(10) yes
N24 C19 1.395(10) yes
C51 C52 1.429(10) yes
C51 C70 1.468(11) yes
C52 C53 1.361(12) yes
C52 C521 1.499(12) yes
C53 C54 1.436(10) yes
C53 C531 1.503(10) yes
C54 C55 1.376(12) yes
C55 C56 1.416(10) yes
C56 C57 1.421(12) yes
C57 C58 1.354(10) yes
C57 C571 1.503(12) yes
C58 C59 1.407(12) yes
C58 C581 1.500(12) yes
C59 C60 1.398(10) yes
C60 C61 1.389(12) yes
C61 C62 1.445(10) yes
C62 C63 1.374(12) yes
C62 C621 1.498(11) yes
C63 C64 1.429(10) yes
C63 C631 1.469(11) yes
C64 C65 1.394(12) yes
C65 C66 1.347(11) yes
C65 C632 1.519(11) yes
C66 C67 1.539(12) yes
C67 C68 1.524(10) yes
C67 C671 1.522(10) yes
C68 C69 1.538(12) yes
C68 C681 1.470(10) yes
C70 C701 1.516(11) yes
C531 C532 1.528(12) yes
C581 C582 1.535(11) yes
C631 C632 1.552(12) yes
C671 C672 1.533(11) yes
C672 C673 1.503(10) yes
C1 C2 1.415(11) yes
C1 C20 1.462(11) yes
C2 C3 1.372(12) yes
C2 C21 1.520(12) yes
C3 C4 1.447(10) yes
C3 C31 1.491(11) yes
C4 C5 1.376(12) yes
C5 C6 1.393(10) yes
C6 C7 1.454(12) yes
C7 C8 1.360(10) yes
C7 C71 1.503(12) yes
C8 C9 1.421(12) yes
C8 C81 1.494(12) yes
C9 C10 1.419(10) yes
C10 C11 1.356(12) yes
C11 C12 1.453(10) yes
C12 C13 1.369(12) yes
C12 C121 1.480(10) yes
C13 C14 1.404(10) yes
C13 C131 1.471(12) yes
C14 C15 1.391(13) yes
C15 C16 1.378(11) yes
C15 C132 1.531(11) yes
C16 C17 1.498(12) yes
C17 C18 1.522(10) yes
C17 C171 1.524(9) yes
C18 C19 1.509(12) yes
C18 C181 1.531(10) yes
C20 C201 1.490(11) yes
C31 C32 1.535(12) yes
C81 C82 1.490(11) yes
C131 C132 1.536(12) yes
C171 C172 1.541(11) yes
C172 C173 1.486(10) yes
C55 H51 0.950 no
C60 H52 0.950 no
C67 H53 1.000 no
C68 H54 1.000 no
C701 H86 0.980 no
C701 H88 0.980 no
C701 H87 0.980 no
C521 H57 0.980 no
C521 H56 0.980 no
C521 H55 0.980 no
C531 H59 0.990 no
C531 H58 0.990 no
C532 H60 0.980 no
C532 H61 0.980 no
C532 H62 0.980 no
C571 H64 0.980 no
C571 H65 0.980 no
C571 H63 0.980 no
C581 H67 0.990 no
C581 H66 0.990 no
C582 H69 0.980 no
C582 H70 0.980 no
C582 H68 0.980 no
C621 H71 0.980 no
C621 H73 0.980 no
C621 H72 0.980 no
C632 H74 0.990 no
C632 H75 0.990 no
C671 H76 0.990 no
C671 H77 0.990 no
C672 H79 0.990 no
C672 H78 0.990 no
C675 H80 0.980 no
C675 H81 0.980 no
C675 H82 0.980 no
C681 H85 0.980 no
C681 H83 0.980 no
C681 H84 0.980 no
C5 H1 0.950 no
C10 H2 0.950 no
C17 H3 1.000 no
C18 H4 1.000 no
C201 H37 0.980 no
C201 H38 0.980 no
C201 H36 0.980 no
C21 H6 0.980 no
C21 H7 0.980 no
C21 H5 0.980 no
C31 H8 0.990 no
C31 H9 0.990 no
C32 H10 0.980 no
C32 H12 0.980 no
C32 H11 0.980 no
C71 H15 0.980 no
C71 H14 0.980 no
C71 H13 0.980 no
C81 H16 0.990 no
C81 H17 0.990 no
C82 H19 0.980 no
C82 H18 0.980 no
C82 H20 0.980 no
C121 H22 0.980 no
C121 H23 0.980 no
C121 H21 0.980 no
C132 H25 0.990 no
C132 H24 0.990 no
C171 H27 0.990 no
C171 H26 0.990 no
C172 H29 0.990 no
C172 H28 0.990 no
C175 H31 0.980 no
C175 H30 0.980 no
C175 H32 0.980 no
C181 H33 0.980 no
C181 H35 0.980 no
C181 H34 0.980 no

loop_
_geom_contact_atom_site_label_1
_geom_contact_atom_site_label_2
_geom_contact_distance
_geom_contact_publ_flag
_geom_contact_site_symmetry_2
Ni0 O19 3.169(6) no .
Ni0 C5 3.237(8) no .
Ni0 C10 3.334(8) no .
Ni0 C15 3.295(8) no .
Ni0 C20 3.370(8) no .
Ni0 C201 3.302(8) no .
Ni50 O69 3.156(6) no .
Ni50 C55 3.274(8) no .
Ni50 C60 3.349(9) no .
Ni50 C65 3.318(8) no .
Ni50 C70 3.380(8) no .
Ni50 C701 3.347(8) no .
O70 N71 3.546(10) no .
O70 N74 3.422(8) no .
O70 C52 3.026(10) no .
O70 C67 3.397(9) no .
O70 C68 3.503(9) no .
O70 C69 3.379(8) no .
O70 C521 3.091(10) no .
O70 C681 3.412(9) no .
O631 C62 3.365(10) no .
O631 C64 3.506(9) no .
O673 C671 2.750(9) no .
O673 C675 2.579(12) no .
O69 N71 2.994(9) no .
O69 C51 3.102(9) no .
O69 C54 3.596(10) no .
O69 C66 3.412(9) no .
O69 C67 3.574(9) no .
O69 C681 2.962(10) no .
O20 N21 3.564(10) no .
O20 N24 3.501(8) no .
O20 C2 3.000(10) no .
O20 C18 3.312(9) no .
O20 C19 3.395(8) no .
O20 C21 3.058(10) no .
O20 C171 3.507(9) no .
O131 C12 3.388(10) no .
O131 C14 3.496(9) no .
O173 C17 3.209(9) no .
O173 C132 3.283(11) no .
O173 C171 2.810(8) no .
O173 C175 2.590(11) no .
O19 N21 2.983(9) no .
O19 C1 3.043(9) no .
O19 C2 3.546(9) no .
O19 C4 3.463(10) no .
O19 C16 3.359(9) no .
O19 C17 3.544(9) no .
O19 C181 2.894(10) no .
N71 C56 2.930(11) no .
N71 C69 3.110(11) no .
N71 C701 3.052(10) no .
N72 C54 2.923(10) no .
N72 C61 2.936(9) no .
N73 C59 2.878(11) no .
N73 C66 2.965(11) no .
N73 C631 3.550(10) no .
N74 C51 2.956(9) no .
N74 C64 2.725(9) no .
N74 C70 2.797(9) no .
N74 C701 3.066(9) no .
N21 C6 2.904(11) no .
N21 C19 3.049(10) no .
N21 C201 3.020(10) no .
N22 C4 2.936(10) no .
N22 C11 2.924(10) no .
N23 C9 2.869(11) no .
N23 C16 2.970(12) no .
N23 C131 3.518(10) no .
N24 C1 2.897(9) no .
N24 C14 2.770(10) no .
N24 C20 2.823(9) no .
N24 C201 3.066(9) no .
N24 C171 3.519(10) no .
C51 C55 3.509(12) no .
C51 C69 3.085(10) no .
C52 C55 3.582(12) no .
C52 C532 3.389(12) no .
C54 C70 3.599(11) no .
C54 C532 3.352(10) no .
C55 C58 3.596(11) no .
C55 C59 3.551(10) no .
C55 C531 3.128(10) no .
C55 C571 3.119(13) no .
C56 C60 3.529(10) no .
C57 C60 3.581(11) no .
C57 C582 3.272(11) no .
C59 C582 3.468(12) no .
C60 C63 3.600(12) no .
C60 C64 3.486(12) no .
C60 C581 3.109(13) no .
C60 C621 3.182(11) no .
C61 C65 3.548(13) no .
C62 C65 3.527(12) no .
C65 C69 3.470(10) no .
C65 C671 3.050(12) no .
C66 C70 3.338(10) no .
C66 C701 3.238(11) no .
C67 C70 3.550(11) no .
C67 C632 3.409(11) no .
C68 C672 3.276(11) no .
C69 C70 3.119(10) no .
C70 C521 3.180(11) no .
C521 C531 3.170(13) no .
C571 C581 3.195(11) no .
C621 C631 3.552(12) no .
C632 C671 3.138(11) no .
C671 C681 3.489(9) no .
C672 C681 3.512(10) no .
C1 C5 3.514(12) no .
C1 C19 2.947(10) no .
C2 C5 3.587(12) no .
C2 C32 3.396(13) no .
C4 C20 3.599(12) no .
C4 C32 3.373(11) no .
C5 C8 3.586(11) no .
C5 C9 3.517(10) no .
C5 C31 3.128(10) no .
C5 C71 3.143(13) no .
C6 C10 3.540(10) no .
C7 C82 3.280(11) no .
C9 C82 3.462(12) no .
C10 C13 3.571(12) no .
C10 C14 3.458(12) no .
C10 C81 3.134(13) no .
C10 C121 3.134(10) no .
C11 C15 3.545(13) no .
C12 C15 3.514(12) no .
C15 C19 3.514(10) no .
C15 C171 3.254(11) no .
C16 C20 3.384(10) no .
C16 C201 3.281(11) no .
C17 C132 3.323(10) no .
C17 C173 3.187(11) no .
C18 C20 3.500(11) no .
C18 C172 3.338(11) no .
C19 C20 3.081(9) no .
C20 C21 3.204(11) no .
C21 C31 3.196(13) no .
C71 C81 3.189(11) no .
C121 C131 3.580(12) no .
C132 C171 3.593(10) no .
O70 C21 3.399(12) no .
O631 O174 3.593(7) no 1_645
O631 C531 3.410(9) no 1_645
O631 C532 3.294(11) no 1_645
O631 C172 3.438(9) no 1_645
O673 C82 3.303(10) no 1_646
O673 C132 3.321(9) no 1_645
O674 C521 3.559(10) no 1_545
O674 C181 3.441(10) no 1_545
O69 C5 3.480(9) no 1_556
O69 C31 3.515(10) no 1_556
O69 C71 3.422(10) no 1_556
O20 C521 3.504(12) no .
O131 C31 3.306(9) no 1_465
O131 C32 3.305(11) no 1_465
O173 C582 3.270(10) no 1_464
O174 O631 3.593(7) no 1_465
O174 C631 3.583(9) no 1_465
O174 C632 3.561(9) no 1_465
O174 C681 3.338(10) no 1_565
O19 C55 3.332(9) no 1_554
O19 C531 3.412(10) no 1_554
O19 C571 3.386(10) no 1_554
N72 C8 3.532(10) no 1_656
N72 C31 3.580(10) no 1_556
N74 C121 3.586(9) no 1_646
N22 C58 3.561(10) no 1_454
N22 C531 3.561(10) no 1_554
C53 C5 3.304(10) no 1_556
C54 C5 3.486(10) no 1_556
C55 O19 3.332(9) no 1_556
C55 C3 3.325(10) no 1_556
C55 C4 3.498(10) no 1_556
C55 C31 3.428(10) no 1_556
C56 C31 3.369(11) no 1_556
C57 C9 3.520(10) no 1_656
C58 N22 3.561(10) no 1_656
C59 C7 3.524(10) no 1_656
C60 C131 3.468(10) no 1_646
C61 C13 3.526(10) no 1_646
C61 C131 3.515(10) no 1_646
C64 C12 3.552(9) no 1_646
C64 C121 3.565(10) no 1_646
C65 C121 3.516(10) no 1_646
C66 C121 3.487(9) no 1_646
C521 O674 3.559(10) no 1_565
C521 O20 3.504(12) no .
C521 C675 3.576(11) no 1_565
C531 O631 3.410(9) no 1_465
C531 O19 3.412(10) no 1_556
C531 N22 3.561(10) no 1_556
C531 C5 3.449(10) no 1_556
C531 C6 3.399(11) no 1_556
C532 O631 3.294(11) no 1_465
C571 O19 3.386(10) no 1_556
C582 O173 3.270(10) no 1_646
C631 O174 3.583(9) no 1_645
C632 O174 3.561(9) no 1_645
C632 C173 3.517(10) no 1_645
C675 C521 3.576(11) no 1_545
C675 C181 3.426(11) no 1_545
C681 O174 3.338(10) no 1_545
C681 C175 3.584(12) no 1_545
C3 C55 3.325(10) no 1_554
C4 C55 3.498(10) no 1_554
C5 O69 3.480(9) no 1_554
C5 C53 3.304(10) no 1_554
C5 C54 3.486(10) no 1_554
C5 C531 3.449(10) no 1_554
C6 C531 3.399(11) no 1_554
C7 C59 3.524(10) no 1_454
C8 N72 3.532(10) no 1_454
C9 C57 3.520(10) no 1_454
C12 C64 3.552(9) no 1_464
C12 C181 3.594(9) no 1_455
C13 C61 3.526(10) no 1_464
C21 O70 3.399(12) no .
C21 C175 3.505(11) no 1_545
C31 O69 3.515(10) no 1_554
C31 O131 3.306(9) no 1_645
C31 N72 3.580(10) no 1_554
C31 C55 3.428(10) no 1_554
C31 C56 3.369(11) no 1_554
C32 O131 3.305(11) no 1_645
C71 O69 3.422(10) no 1_554
C82 O673 3.303(10) no 1_464
C121 N74 3.586(9) no 1_464
C121 C64 3.565(10) no 1_464
C121 C65 3.516(10) no 1_464
C121 C66 3.487(9) no 1_464
C121 C181 3.394(9) no 1_455
C131 C60 3.468(10) no 1_464
C131 C61 3.515(10) no 1_464
C132 O673 3.321(9) no 1_465
C172 O631 3.438(9) no 1_465
C173 C632 3.517(10) no 1_465
C175 C681 3.584(12) no 1_565
C175 C21 3.505(11) no 1_565
C181 O674 3.441(10) no 1_565
C181 C675 3.426(11) no 1_565
C181 C12 3.594(9) no 1_655
C181 C121 3.394(9) no 1_655
Ni0 H36 2.4992 no .
Ni50 H88 3.4810 no .
Ni50 H87 2.7625 no .
O70 H53 2.6469 no .
O70 H86 2.6576 no .
O70 H88 2.6517 no .
O70 H87 3.1579 no .
O70 H55 2.3721 no .
O70 H84 2.6114 no .
O631 H73 3.5890 no .
O631 H74 2.7437 no .
O631 H75 2.7634 no .
O673 H76 2.8768 no .
O673 H77 2.4500 no .
O673 H79 3.1062 no .
O673 H78 2.9028 no .
O673 H80 2.5599 no .
O673 H81 2.5212 no .
O673 H82 3.5430 no .
O674 H79 2.5039 no .
O674 H78 2.7388 no .
O69 H54 2.7775 no .
O69 H85 2.6424 no .
O69 H84 3.2847 no .
O20 H4 2.5831 no .
O20 H37 2.4808 no .
O20 H38 2.8289 no .
O20 H36 3.1013 no .
O20 H5 2.3393 no .
O20 H27 2.6437 no .
O131 H25 2.7632 no .
O131 H24 2.7146 no .
O173 H3 2.6735 no .
O173 H25 2.6436 no .
O173 H24 3.1137 no .
O173 H26 2.5850 no .
O173 H29 3.0232 no .
O173 H28 3.0200 no .
O173 H31 2.5601 no .
O173 H30 2.5276 no .
O173 H32 3.5569 no .
O174 H29 2.5381 no .
O174 H28 2.5849 no .
O19 H4 2.8228 no .
O19 H33 3.0301 no .
O19 H35 2.6904 no .
N71 H51 3.2548 no .
N71 H87 2.6257 no .
N72 H51 3.2720 no .
N72 H52 3.2926 no .
N73 H52 3.2580 no .
N73 H87 3.5473 no .
N74 H53 2.7441 no .
N74 H54 2.9107 no .
N74 H88 2.8244 no .
N74 H87 3.0525 no .
N21 H1 3.2495 no .
N21 H38 3.4070 no .
N21 H36 2.6612 no .
N22 H1 3.2567 no .
N22 H2 3.2677 no .
N23 H2 3.2372 no .
N23 H36 3.1389 no .
N24 H3 3.0215 no .
N24 H4 2.8856 no .
N24 H37 3.2819 no .
N24 H36 2.6224 no .
N24 H27 3.5667 no .
C51 H86 3.1280 no .
C51 H88 3.2287 no .
C51 H87 2.5579 no .
C51 H57 3.2095 no .
C51 H56 3.2418 no .
C51 H55 2.6901 no .
C52 H59 3.2924 no .
C52 H58 2.7167 no .
C52 H60 3.1790 no .
C53 H51 2.7037 no .
C53 H57 2.8183 no .
C53 H56 2.8356 no .
C53 H55 3.3193 no .
C53 H60 2.6639 no .
C53 H61 2.7161 no .
C53 H62 3.3351 no .
C54 H59 2.7558 no .
C54 H58 3.3657 no .
C54 H61 3.1430 no .
C55 H59 2.8989 no .
C55 H61 3.1286 no .
C55 H63 2.6993 no .
C56 H64 3.1838 no .
C56 H65 3.2285 no .
C56 H63 2.6581 no .
C57 H51 2.7162 no .
C57 H67 2.7596 no .
C57 H66 3.3105 no .
C57 H69 3.1600 no .
C57 H68 3.4126 no .
C58 H52 2.6991 no .
C58 H64 2.8583 no .
C58 H65 2.8419 no .
C58 H63 3.3263 no .
C58 H69 2.8046 no .
C58 H70 3.3374 no .
C58 H68 2.6224 no .
C59 H67 3.2922 no .
C59 H66 2.6793 no .
C59 H68 3.2334 no .
C60 H66 2.7421 no .
C60 H72 2.7788 no .
C61 H71 3.2182 no .
C61 H73 3.2335 no .
C61 H72 2.6720 no .
C62 H52 2.7566 no .
C63 H71 2.8809 no .
C63 H73 2.8696 no .
C63 H72 3.3484 no .
C63 H74 3.0796 no .
C63 H75 3.0569 no .
C64 H88 3.5491 no .
C64 H74 2.9873 no .
C64 H75 2.9879 no .
C65 H53 3.1092 no .
C65 H88 2.9642 no .
C65 H76 3.0755 no .
C65 H77 2.8204 no .
C66 H54 2.7824 no .
C66 H88 2.5899 no .
C66 H87 3.4287 no .
C66 H74 3.0094 no .
C66 H75 2.9281 no .
C66 H76 2.7600 no .
C66 H77 2.7007 no .
C67 H88 3.1651 no .
C67 H74 3.5452 no .
C67 H75 3.3630 no .
C67 H79 2.8601 no .
C67 H78 2.7482 no .
C67 H85 3.3906 no .
C67 H83 2.8772 no .
C67 H84 2.7348 no .
C68 H76 2.8356 no .
C68 H77 3.4395 no .
C68 H79 3.0659 no .
C68 H78 3.4811 no .
C69 H53 2.8170 no .
C69 H85 2.6283 no .
C69 H83 3.3494 no .
C69 H84 2.8173 no .
C70 H53 3.0021 no .
C70 H55 2.7676 no .
C70 H84 3.4137 no .
C701 H53 3.2951 no .
C521 H58 2.8573 no .
C521 H60 3.4014 no .
C531 H51 2.8236 no .
C531 H57 3.1087 no .
C531 H56 3.1882 no .
C532 H51 3.2537 no .
C532 H57 3.4080 no .
C571 H51 2.8141 no .
C571 H67 2.9863 no .
C571 H69 3.1814 no .
C581 H52 2.8159 no .
C581 H64 3.2520 no .
C581 H65 3.1186 no .
C582 H65 3.1858 no .
C621 H52 2.9028 no .
C631 H73 3.5742 no .
C632 H76 3.0722 no .
C632 H77 2.5488 no .
C671 H54 2.6781 no .
C671 H74 3.1909 no .
C671 H75 2.7294 no .
C671 H83 3.3532 no .
C672 H53 2.7503 no .
C672 H54 3.2867 no .
C672 H83 2.9906 no .
C673 H76 2.6891 no .
C673 H77 2.5659 no .
C673 H80 2.5731 no .
C673 H81 2.5673 no .
C673 H82 3.1529 no .
C681 H53 2.6483 no .
C681 H79 3.0851 no .
C681 H78 3.4592 no .
C1 H4 3.5867 no .
C1 H37 3.3353 no .
C1 H38 2.9324 no .
C1 H36 2.6674 no .
C1 H6 3.2510 no .
C1 H7 3.2191 no .
C1 H5 2.7107 no .
C2 H8 2.7569 no .
C2 H9 3.3149 no .
C2 H10 3.1890 no .
C3 H1 2.7230 no .
C3 H6 2.8242 no .
C3 H7 2.8364 no .
C3 H5 3.3354 no .
C3 H10 2.6800 no .
C3 H12 3.3351 no .
C3 H11 2.7138 no .
C4 H8 3.3532 no .
C4 H9 2.7250 no .
C4 H11 3.1616 no .
C5 H9 2.8719 no .
C5 H11 3.1788 no .
C5 H13 2.7323 no .
C6 H15 3.2353 no .
C6 H14 3.2477 no .
C6 H13 2.6895 no .
C7 H1 2.7079 no .
C7 H16 2.7208 no .
C7 H17 3.2967 no .
C7 H19 3.1286 no .
C7 H18 3.4901 no .
C8 H2 2.7167 no .
C8 H15 2.8675 no .
C8 H14 2.8631 no .
C8 H13 3.3375 no .
C8 H19 2.7349 no .
C8 H18 2.6131 no .
C8 H20 3.3091 no .
C9 H16 3.3087 no .
C9 H17 2.7040 no .
C9 H18 3.2412 no .
C10 H17 2.7877 no .
C10 H18 3.4886 no .
C10 H21 2.7166 no .
C11 H22 3.2010 no .
C11 H23 3.1970 no .
C11 H21 2.6207 no .
C12 H2 2.7430 no .
C13 H22 2.8854 no .
C13 H23 2.8808 no .
C13 H21 3.3406 no .
C13 H25 3.0716 no .
C13 H24 3.0939 no .
C14 H36 3.2486 no .
C14 H25 2.9948 no .
C14 H24 2.9981 no .
C15 H3 2.7893 no .
C15 H37 3.4199 no .
C15 H36 3.1756 no .
C15 H26 2.8844 no .
C16 H4 2.9365 no .
C16 H37 3.0844 no .
C16 H36 2.9409 no .
C16 H25 2.9397 no .
C16 H24 3.0510 no .
C16 H27 2.8866 no .
C16 H26 2.5995 no .
C17 H25 3.2372 no .
C17 H24 3.5042 no .
C17 H29 3.3861 no .
C17 H28 2.6711 no .
C17 H33 2.8216 no .
C17 H35 3.4262 no .
C17 H34 2.8371 no .
C18 H27 2.6450 no .
C18 H26 3.3696 no .
C18 H28 3.0114 no .
C19 H3 2.9647 no .
C19 H27 3.5972 no .
C19 H33 2.7080 no .
C19 H35 2.6909 no .
C19 H34 3.3456 no .
C20 H4 3.0753 no .
C20 H5 2.8096 no .
C20 H27 3.2136 no .
C201 H27 3.4196 no .
C21 H8 2.9049 no .
C21 H10 3.3844 no .
C31 H1 2.8290 no .
C31 H6 3.1918 no .
C31 H7 3.1513 no .
C32 H1 3.2986 no .
C32 H7 3.4158 no .
C71 H1 2.8268 no .
C71 H16 2.9585 no .
C71 H19 3.1514 no .
C81 H2 2.8373 no .
C81 H15 3.1779 no .
C81 H14 3.1815 no .
C82 H2 3.5543 no .
C82 H15 3.2382 no .
C121 H2 2.8521 no .
C132 H3 3.2299 no .
C132 H26 2.9354 no .
C171 H4 2.5359 no .
C171 H37 3.2663 no .
C171 H25 3.5922 no .
C171 H24 3.3417 no .
C171 H34 3.4979 no .
C172 H3 2.6075 no .
C172 H4 3.2523 no .
C172 H34 3.3013 no .
C173 H3 2.7896 no .
C173 H27 3.3245 no .
C173 H26 2.6022 no .
C173 H31 2.5602 no .
C173 H30 2.5806 no .
C173 H32 3.1693 no .
C181 H3 2.5914 no .
C181 H28 3.1581 no .
H51 H59 2.3725 no .
H51 H61 2.7228 no .
H51 H64 3.4505 no .
H51 H65 3.4607 no .
H51 H63 2.1403 no .
H52 H67 3.5969 no .
H52 H66 2.1852 no .
H52 H68 3.4315 no .
H52 H71 3.5273 no .
H52 H73 3.5620 no .
H52 H72 2.2450 no .
H53 H54 2.8165 no .
H53 H88 2.6819 no .
H53 H76 2.8498 no .
H53 H77 2.3519 no .
H53 H79 3.1460 no .
H53 H78 2.5439 no .
H53 H85 3.5275 no .
H53 H83 2.9777 no .
H53 H84 2.4324 no .
H54 H76 2.5322 no .
H54 H77 3.5777 no .
H54 H79 2.9052 no .
H54 H85 2.3472 no .
H54 H83 2.2265 no .
H54 H84 2.8013 no .
H57 H58 2.7820 no .
H57 H60 2.7887 no .
H56 H58 2.6298 no .
H59 H60 2.8673 no .
H59 H61 2.3592 no .
H59 H62 2.3892 no .
H58 H60 2.3989 no .
H58 H61 2.8667 no .
H58 H62 2.3501 no .
H64 H67 2.7713 no .
H64 H69 3.5456 no .
H65 H67 2.9304 no .
H65 H69 2.5022 no .
H67 H69 2.3163 no .
H67 H70 2.4446 no .
H67 H68 2.8647 no .
H66 H69 2.8623 no .
H66 H70 2.3065 no .
H66 H68 2.4567 no .
H74 H76 3.3837 no .
H74 H77 2.3765 no .
H75 H76 2.4340 no .
H75 H77 2.2397 no .
H76 H79 2.3434 no .
H76 H78 2.8732 no .
H77 H79 2.8709 no .
H77 H78 2.4356 no .
H79 H83 2.3837 no .
H79 H84 3.5090 no .
H78 H83 2.9811 no .
H78 H84 3.4391 no .
H1 H9 2.3490 no .
H1 H11 2.7907 no .
H1 H15 3.4363 no .
H1 H14 3.5016 no .
H1 H13 2.1646 no .
H2 H17 2.2390 no .
H2 H18 3.2327 no .
H2 H22 3.5098 no .
H2 H23 3.4753 no .
H2 H21 2.1781 no .
H3 H4 2.7749 no .
H3 H25 2.8528 no .
H3 H24 3.5424 no .
H3 H27 2.8446 no .
H3 H26 2.4880 no .
H3 H29 3.5609 no .
H3 H28 2.6507 no .
H3 H33 2.5214 no .
H3 H35 3.5321 no .
H3 H34 2.6958 no .
H4 H27 2.2537 no .
H4 H26 3.4158 no .
H4 H28 2.9010 no .
H4 H33 2.8633 no .
H4 H35 2.3525 no .
H4 H34 2.3635 no .
H37 H27 2.7716 no .
H37 H26 3.0436 no .
H6 H8 2.6489 no .
H7 H8 2.8569 no .
H7 H10 2.7737 no .
H8 H10 2.3978 no .
H8 H12 2.3617 no .
H8 H11 2.8719 no .
H9 H10 2.8723 no .
H9 H12 2.3872 no .
H9 H11 2.3718 no .
H15 H16 3.0005 no .
H15 H19 2.5272 no .
H14 H16 2.6675 no .
H14 H19 3.4244 no .
H16 H19 2.2954 no .
H16 H18 2.8337 no .
H16 H20 2.3771 no .
H17 H19 2.8320 no .
H17 H18 2.3902 no .
H17 H20 2.2838 no .
H25 H26 3.0659 no .
H24 H26 2.4929 no .
H27 H29 2.2894 no .
H27 H28 2.4732 no .
H26 H29 2.4680 no .
H26 H28 2.8717 no .
H28 H34 2.4895 no .
Ni0 H59 2.9866 no 1_554
Ni0 H64 3.5232 no 1_454
Ni0 H67 3.4850 no 1_454
Ni50 H9 3.0852 no 1_556
Ni50 H16 3.3028 no 1_656
Ni50 H22 3.4173 no 1_646
O70 H69 3.0938 no 1_554
O70 H80 3.4286 no 1_565
O70 H6 3.2606 no .
O70 H5 2.7985 no .
O631 H58 2.7176 no 1_645
O631 H60 3.3095 no 1_645
O631 H62 2.7643 no 1_645
O631 H83 3.2599 no 1_655
O631 H18 3.3524 no 1_646
O631 H29 2.4976 no 1_645
O673 H37 3.3222 no 1_645
O673 H18 3.3870 no 1_646
O673 H20 2.4412 no 1_646
O673 H24 2.4005 no 1_645
O673 H26 2.9560 no 1_645
O674 H57 2.7474 no 1_545
O674 H55 3.5991 no 1_545
O674 H60 3.4978 no 1_545
O674 H4 3.4216 no 1_545
O674 H24 3.5453 no 1_645
O674 H28 2.8031 no 1_545
O674 H35 3.4727 no 1_545
O674 H34 2.7087 no 1_545
O69 H71 2.9608 no 1_455
O69 H1 2.5323 no 1_556
O69 H9 2.6651 no 1_556
O69 H12 3.5722 no 1_556
O69 H11 3.3634 no 1_556
O69 H13 2.4695 no 1_556
O69 H22 3.4136 no 1_646
O20 H56 3.3397 no .
O20 H55 2.8919 no .
O20 H19 2.9879 no 1_556
O20 H32 3.5461 no 1_545
O131 H68 2.9575 no 1_464
O131 H78 3.4645 no 1_465
O131 H8 2.6013 no 1_465
O131 H10 3.4163 no 1_465
O131 H12 2.7632 no 1_465
O131 H33 3.5156 no 1_455
O131 H34 3.0779 no 1_455
O173 H66 3.1395 no 1_464
O173 H70 2.5658 no 1_464
O173 H68 3.3107 no 1_464
O173 H74 2.8710 no 1_465
O173 H10 3.1591 no 1_565
O174 H74 2.7931 no 1_465
O174 H79 3.4938 no 1_565
O174 H83 2.5889 no 1_565
O174 H84 3.3596 no 1_565
O174 H7 3.0445 no 1_565
O174 H10 3.2335 no 1_565
O19 H51 2.3876 no 1_554
O19 H59 2.5595 no 1_554
O19 H61 3.2642 no 1_554
O19 H62 3.5731 no 1_554
O19 H63 2.4277 no 1_554
O19 H73 3.5966 no 1_464
O19 H23 3.4306 no 1_655
N71 H9 3.2050 no 1_556
N71 H16 3.0026 no 1_656
N71 H17 3.3074 no 1_656
N72 H8 3.1369 no 1_556
N72 H9 3.1083 no 1_556
N72 H14 3.5707 no 1_656
N72 H16 3.3637 no 1_656
N73 H14 3.0271 no 1_656
N73 H22 3.0055 no 1_646
N74 H22 2.6494 no 1_646
N21 H59 3.2215 no 1_554
N21 H67 2.9871 no 1_454
N21 H66 3.4516 no 1_454
N22 H59 3.1054 no 1_554
N22 H58 3.1207 no 1_554
N22 H64 3.4445 no 1_454
N22 H67 3.5191 no 1_454
N23 H64 3.0477 no 1_454
N23 H73 3.2642 no 1_464
N24 H59 3.5517 no 1_554
N24 H73 2.9370 no 1_464
C51 H80 3.5964 no 1_565
C51 H16 3.4746 no 1_656
C52 H80 3.5511 no 1_565
C52 H15 3.4016 no 1_556
C52 H13 3.5880 no 1_556
C53 H1 3.1932 no 1_556
C54 H1 3.2009 no 1_556
C54 H9 3.0466 no 1_556
C54 H16 3.5460 no 1_656
C54 H17 3.2127 no 1_656
C55 H8 3.4595 no 1_556
C55 H9 2.9611 no 1_556
C55 H17 3.3419 no 1_656
C56 H8 3.0045 no 1_556
C56 H9 3.0499 no 1_556
C56 H17 3.5833 no 1_656
C57 H6 3.2321 no 1_556
C57 H8 3.3227 no 1_556
C58 H8 3.5814 no 1_556
C59 H8 3.4631 no 1_556
C59 H14 3.5564 no 1_656
C60 H14 3.1870 no 1_656
C60 H13 3.5850 no 1_656
C60 H25 3.0044 no 1_646
C61 H14 2.8971 no 1_656
C61 H13 3.5809 no 1_656
C61 H25 3.5712 no 1_646
C62 H85 3.3268 no 1_655
C62 H14 3.3500 no 1_656
C63 H85 3.4036 no 1_655
C64 H14 3.4688 no 1_656
C64 H22 2.9180 no 1_646
C65 H22 2.9048 no 1_646
C65 H21 3.4116 no 1_646
C65 H31 3.3969 no 1_645
C66 H22 2.7349 no 1_646
C66 H21 3.3842 no 1_646
C67 H22 3.5521 no 1_646
C68 H62 3.5391 no 1_545
C68 H71 3.1339 no 1_455
C68 H22 3.3642 no 1_646
C69 H71 3.2997 no 1_455
C69 H9 3.4993 no 1_556
C69 H13 3.3652 no 1_556
C69 H22 2.8827 no 1_646
C70 H80 3.2500 no 1_565
C701 H69 3.3629 no 1_554
C701 H70 3.4525 no 1_554
C701 H80 3.4277 no 1_565
C701 H38 3.1379 no 1_655
C701 H16 2.9926 no 1_656
C701 H31 3.2886 no 1_645
C521 H80 3.2866 no 1_565
C521 H82 3.3528 no 1_565
C521 H15 2.9987 no 1_556
C521 H19 3.3917 no 1_556
C521 H27 3.5947 no .
C532 H54 3.1771 no 1_565
C532 H76 3.0855 no 1_565
C532 H79 3.2500 no 1_565
C532 H21 3.1833 no 1_656
C571 H82 3.4152 no 1_566
C571 H6 3.0760 no 1_556
C571 H35 3.2988 no 1_556
C581 H38 3.4673 no 1_656
C581 H30 3.5599 no 1_646
C582 H86 3.5326 no 1_556
C582 H88 3.3970 no 1_556
C582 H6 3.1788 no 1_556
C582 H25 3.3298 no 1_646
C582 H31 3.4597 no 1_646
C582 H30 3.5918 no 1_646
C621 H54 3.5171 no 1_655
C621 H62 3.3660 no 1_645
C621 H85 3.4139 no 1_655
C621 H3 3.5644 no 1_646
C621 H11 3.2988 no 1_656
C631 H83 3.5155 no 1_655
C631 H29 3.0683 no 1_645
C632 H18 3.3356 no 1_646
C632 H29 3.1676 no 1_645
C632 H31 3.3084 no 1_645
C671 H60 3.2198 no 1_545
C672 H60 3.0068 no 1_545
C672 H24 3.4866 no 1_645
C672 H28 3.4581 no 1_545
C673 H57 3.5534 no 1_545
C673 H60 3.2279 no 1_545
C673 H20 3.4415 no 1_646
C673 H24 2.8536 no 1_645
C675 H57 3.0795 no 1_545
C675 H55 3.2543 no 1_545
C675 H65 3.4858 no 1_544
C675 H4 3.2565 no 1_545
C675 H35 3.0777 no 1_545
C675 H34 3.0380 no 1_545
C681 H71 3.2510 no 1_455
C681 H13 3.3335 no 1_556
C681 H32 2.9223 no 1_545
C1 H67 3.4346 no 1_454
C1 H30 3.2030 no 1_545
C2 H65 3.5987 no 1_554
C2 H30 2.9764 no 1_545
C3 H51 3.2085 no 1_554
C3 H30 3.5897 no 1_545
C4 H51 3.2234 no 1_554
C4 H59 3.0459 no 1_554
C4 H67 3.5397 no 1_454
C4 H66 3.3744 no 1_454
C5 H59 2.9867 no 1_554
C5 H58 3.5086 no 1_554
C5 H66 3.4834 no 1_454
C6 H59 3.0810 no 1_554
C6 H58 3.0684 no 1_554
C7 H56 3.1264 no 1_554
C7 H58 3.4243 no 1_554
C8 H56 3.5465 no 1_554
C9 H58 3.4696 no 1_554
C9 H64 3.4199 no 1_454
C10 H64 3.1455 no 1_454
C10 H75 3.2950 no 1_464
C11 H64 2.9604 no 1_454
C12 H64 3.5413 no 1_454
C12 H33 3.4027 no 1_455
C12 H35 2.9912 no 1_455
C13 H81 3.4602 no 1_465
C13 H35 3.1475 no 1_455
C14 H64 3.5745 no 1_454
C14 H73 3.1696 no 1_464
C14 H81 3.3834 no 1_465
C15 H73 3.1353 no 1_464
C15 H72 3.4840 no 1_464
C15 H81 3.4737 no 1_465
C16 H73 2.9448 no 1_464
C16 H72 3.4603 no 1_464
C17 H73 3.5775 no 1_464
C18 H82 3.1257 no 1_565
C19 H51 3.5658 no 1_554
C19 H59 3.3655 no 1_554
C19 H63 3.2869 no 1_554
C19 H73 3.2152 no 1_464
C20 H30 3.3628 no 1_545
C201 H86 3.0823 no 1_455
C201 H67 3.0524 no 1_454
C201 H81 3.5377 no 1_465
C201 H19 3.4271 no 1_556
C201 H20 3.3311 no 1_556
C21 H65 3.1591 no 1_554
C21 H69 3.3761 no 1_554
C21 H84 3.3704 no .
C21 H30 3.0839 no 1_545
C21 H32 3.1912 no 1_545
C32 H72 3.2068 no 1_454
C32 H3 3.2342 no 1_545
C32 H33 3.0084 no 1_545
C32 H34 3.3378 no 1_545
C71 H56 2.9976 no 1_554
C71 H85 2.9755 no 1_554
C81 H87 3.0440 no 1_454
C82 H56 3.2221 no 1_554
C82 H75 3.4333 no 1_464
C82 H37 3.0315 no 1_554
C82 H27 3.1132 no 1_554
C82 H26 3.4190 no 1_554
C121 H54 3.3137 no 1_464
C121 H61 3.2475 no 1_454
C121 H12 3.5849 no 1_465
C121 H33 2.8442 no 1_455
C121 H35 3.0596 no 1_455
C131 H68 3.4209 no 1_464
C131 H81 3.5077 no 1_465
C131 H34 3.4123 no 1_455
C132 H52 3.3802 no 1_464
C132 H68 3.1996 no 1_464
C132 H81 3.5480 no 1_465
C171 H19 3.5865 no 1_556
C171 H18 3.3767 no 1_556
C171 H20 3.5554 no 1_556
C172 H57 3.5982 no .
C172 H74 3.0497 no 1_465
C172 H79 3.5442 no 1_565
C173 H70 3.5161 no 1_464
C173 H74 2.5961 no 1_465
C173 H10 3.0461 no 1_565
C175 H88 3.4847 no 1_465
C175 H70 3.0834 no 1_464
C175 H74 3.1633 no 1_465
C175 H83 3.1696 no 1_565
C175 H84 3.3606 no 1_565
C175 H38 3.5759 no 1_565
C175 H7 2.9407 no 1_565
C175 H5 3.4521 no 1_565
C181 H63 3.5726 no 1_554
C181 H81 3.3912 no 1_565
C181 H82 2.9639 no 1_565
C181 H12 2.8470 no 1_565
C181 H23 2.5302 no 1_655
H51 O19 2.3876 no 1_556
H51 C3 3.2085 no 1_556
H51 C4 3.2234 no 1_556
H51 C19 3.5658 no 1_556
H51 H9 3.4262 no 1_556
H52 C132 3.3802 no 1_646
H52 H1 3.5420 no 1_656
H52 H11 2.9120 no 1_656
H52 H25 2.5732 no 1_646
H53 H69 3.3301 no 1_554
H53 H70 3.3884 no 1_554
H53 H68 3.5819 no 1_554
H54 C532 3.1771 no 1_545
H54 C621 3.5171 no 1_455
H54 C121 3.3137 no 1_646
H54 H60 3.1552 no 1_545
H54 H61 3.3062 no 1_545
H54 H62 2.5844 no 1_545
H54 H71 2.5552 no 1_455
H54 H22 2.9873 no 1_646
H54 H23 3.4258 no 1_646
H54 H21 2.9958 no 1_646
H86 C582 3.5326 no 1_554
H86 C201 3.0823 no 1_655
H86 H69 2.9974 no 1_554
H86 H70 3.2294 no 1_554
H86 H80 2.8233 no 1_565
H86 H37 3.1317 no 1_655
H86 H38 2.2522 no 1_655
H86 H36 3.5773 no 1_655
H86 H16 3.1826 no 1_656
H86 H20 3.4681 no 1_656
H86 H31 3.3238 no 1_645
H88 C582 3.3970 no 1_554
H88 C175 3.4847 no 1_645
H88 H69 3.0733 no 1_554
H88 H70 2.8189 no 1_554
H88 H38 3.3908 no 1_655
H88 H31 2.5829 no 1_645
H87 C81 3.0440 no 1_656
H87 H38 3.4428 no 1_655
H87 H14 3.2830 no 1_656
H87 H16 2.1028 no 1_656
H87 H17 3.3828 no 1_656
H87 H19 3.5937 no 1_656
H87 H20 3.4855 no 1_656
H87 H31 3.5014 no 1_645
H57 O674 2.7474 no 1_565
H57 C673 3.5534 no 1_565
H57 C675 3.0795 no 1_565
H57 C172 3.5982 no .
H57 H79 3.5545 no 1_565
H57 H80 2.9578 no 1_565
H57 H82 2.9803 no 1_565
H57 H27 3.2694 no .
H57 H29 3.1398 no .
H57 H28 3.3321 no .
H56 O20 3.3397 no .
H56 C7 3.1264 no 1_556
H56 C8 3.5465 no 1_556
H56 C71 2.9976 no 1_556
H56 C82 3.2221 no 1_556
H56 H15 2.2828 no 1_556
H56 H13 3.3155 no 1_556
H56 H19 2.5192 no 1_556
H56 H18 3.1351 no 1_556
H56 H27 3.3435 no .
H55 O674 3.5991 no 1_565
H55 O20 2.8919 no .
H55 C675 3.2543 no 1_565
H55 H80 2.9832 no 1_565
H55 H82 2.8424 no 1_565
H55 H4 3.5096 no .
H55 H5 3.1753 no .
H55 H15 3.1039 no 1_556
H55 H19 3.5842 no 1_556
H55 H27 3.5884 no .
H59 Ni0 2.9866 no 1_556
H59 O19 2.5595 no 1_556
H59 N21 3.2215 no 1_556
H59 N22 3.1054 no 1_556
H59 N24 3.5517 no 1_556
H59 C4 3.0459 no 1_556
H59 C5 2.9867 no 1_556
H59 C6 3.0810 no 1_556
H59 C19 3.3655 no 1_556
H59 H1 3.4576 no 1_556
H58 O631 2.7176 no 1_465
H58 N22 3.1207 no 1_556
H58 C5 3.5086 no 1_556
H58 C6 3.0684 no 1_556
H58 C7 3.4243 no 1_556
H58 C9 3.4696 no 1_556
H60 O631 3.3095 no 1_465
H60 O674 3.4978 no 1_565
H60 C671 3.2198 no 1_565
H60 C672 3.0068 no 1_565
H60 C673 3.2279 no 1_565
H60 H54 3.1552 no 1_565
H60 H76 2.5861 no 1_565
H60 H79 2.4274 no 1_565
H60 H21 3.5576 no 1_656
H61 O19 3.2642 no 1_556
H61 C121 3.2475 no 1_656
H61 H54 3.3062 no 1_565
H61 H76 2.9093 no 1_565
H61 H2 2.8900 no 1_656
H61 H17 3.3116 no 1_656
H61 H23 3.2580 no 1_656
H61 H21 2.4213 no 1_656
H62 O631 2.7643 no 1_465
H62 O19 3.5731 no 1_556
H62 C68 3.5391 no 1_565
H62 C621 3.3660 no 1_465
H62 H54 2.5844 no 1_565
H62 H71 2.8867 no 1_465
H62 H73 2.9903 no 1_465
H62 H76 3.2856 no 1_565
H62 H79 3.2714 no 1_565
H62 H83 3.5710 no 1_565
H62 H23 3.5713 no 1_656
H62 H21 3.1868 no 1_656
H64 Ni0 3.5232 no 1_656
H64 N22 3.4445 no 1_656
H64 N23 3.0477 no 1_656
H64 C9 3.4199 no 1_656
H64 C10 3.1455 no 1_656
H64 C11 2.9604 no 1_656
H64 C12 3.5413 no 1_656
H64 C14 3.5745 no 1_656
H64 H81 3.1488 no 1_566
H64 H82 3.3581 no 1_566
H64 H36 3.1768 no 1_656
H64 H35 3.1560 no 1_556
H65 C675 3.4858 no 1_566
H65 C2 3.5987 no 1_556
H65 C21 3.1591 no 1_556
H65 H81 3.3880 no 1_566
H65 H82 2.9002 no 1_566
H65 H6 2.3870 no 1_556
H65 H5 3.3037 no 1_556
H65 H35 3.5025 no 1_556
H63 O19 2.4277 no 1_556
H63 C19 3.2869 no 1_556
H63 C181 3.5726 no 1_556
H63 H82 3.4480 no 1_566
H63 H6 3.3105 no 1_556
H63 H35 2.7429 no 1_556
H67 Ni0 3.4850 no 1_656
H67 N21 2.9871 no 1_656
H67 N22 3.5191 no 1_656
H67 C1 3.4346 no 1_656
H67 C4 3.5397 no 1_656
H67 C201 3.0524 no 1_656
H67 H38 2.6321 no 1_656
H67 H36 2.6970 no 1_656
H67 H30 3.4065 no 1_646
H66 O173 3.1395 no 1_646
H66 N21 3.4516 no 1_656
H66 C4 3.3744 no 1_656
H66 C5 3.4834 no 1_656
H66 H11 3.2701 no 1_656
H66 H25 3.1542 no 1_646
H66 H30 3.1550 no 1_646
H69 O70 3.0938 no 1_556
H69 C701 3.3629 no 1_556
H69 C21 3.3761 no 1_556
H69 H53 3.3301 no 1_556
H69 H86 2.9974 no 1_556
H69 H88 3.0733 no 1_556
H69 H38 3.4977 no 1_656
H69 H6 2.4978 no 1_556
H70 O173 2.5658 no 1_646
H70 C701 3.4525 no 1_556
H70 C173 3.5161 no 1_646
H70 C175 3.0834 no 1_646
H70 H53 3.3884 no 1_556
H70 H86 3.2294 no 1_556
H70 H88 2.8189 no 1_556
H70 H38 3.4417 no 1_656
H70 H25 3.3585 no 1_646
H70 H31 2.5066 no 1_646
H70 H30 2.8244 no 1_646
H68 O131 2.9575 no 1_646
H68 O173 3.3107 no 1_646
H68 C131 3.4209 no 1_646
H68 C132 3.1996 no 1_646
H68 H53 3.5819 no 1_556
H68 H78 3.4700 no 1_556
H68 H6 3.0428 no 1_556
H68 H8 3.5036 no 1_556
H68 H25 2.6970 no 1_646
H68 H24 3.1552 no 1_646
H71 O69 2.9608 no 1_655
H71 C68 3.1339 no 1_655
H71 C69 3.2997 no 1_655
H71 C681 3.2510 no 1_655
H71 H54 2.5552 no 1_655
H71 H62 2.8867 no 1_645
H71 H85 2.6928 no 1_655
H71 H83 3.4804 no 1_655
H71 H11 3.3961 no 1_656
H71 H13 3.5416 no 1_656
H71 H23 3.5265 no 1_746
H73 O19 3.5966 no 1_646
H73 N23 3.2642 no 1_646
H73 N24 2.9370 no 1_646
H73 C14 3.1696 no 1_646
H73 C15 3.1353 no 1_646
H73 C16 2.9448 no 1_646
H73 C17 3.5775 no 1_646
H73 C19 3.2152 no 1_646
H73 H62 2.9903 no 1_645
H73 H3 3.2940 no 1_646
H73 H33 3.3843 no 1_646
H72 C15 3.4840 no 1_646
H72 C16 3.4603 no 1_646
H72 C32 3.2068 no 1_656
H72 H3 2.9321 no 1_646
H72 H12 3.1802 no 1_656
H72 H11 2.4216 no 1_656
H72 H25 3.2220 no 1_646
H72 H33 3.3390 no 1_646
H74 O173 2.8710 no 1_645
H74 O174 2.7931 no 1_645
H74 C172 3.0497 no 1_645
H74 C173 2.5961 no 1_645
H74 C175 3.1633 no 1_645
H74 H18 3.4741 no 1_646
H74 H26 3.2891 no 1_645
H74 H29 2.6606 no 1_645
H74 H31 2.6110 no 1_645
H75 C10 3.2950 no 1_646
H75 C82 3.4333 no 1_646
H75 H2 2.8976 no 1_646
H75 H18 2.6152 no 1_646
H75 H20 3.5617 no 1_646
H75 H21 3.2990 no 1_646
H75 H29 3.3563 no 1_645
H76 C532 3.0855 no 1_545
H76 H60 2.5861 no 1_545
H76 H61 2.9093 no 1_545
H76 H62 3.2856 no 1_545
H76 H2 3.3599 no 1_646
H76 H22 3.5760 no 1_646
H76 H21 2.8420 no 1_646
H77 H24 3.2501 no 1_645
H77 H26 3.5895 no 1_645
H79 O174 3.4938 no 1_545
H79 C532 3.2500 no 1_545
H79 C172 3.5442 no 1_545
H79 H57 3.5545 no 1_545
H79 H60 2.4274 no 1_545
H79 H62 3.2714 no 1_545
H79 H29 3.3087 no 1_545
H79 H28 2.9493 no 1_545
H78 O131 3.4645 no 1_645
H78 H68 3.4700 no 1_554
H78 H7 3.3452 no .
H78 H24 3.2588 no 1_645
H78 H28 3.3692 no 1_545
H80 O70 3.4286 no 1_545
H80 C51 3.5964 no 1_545
H80 C52 3.5511 no 1_545
H80 C70 3.2500 no 1_545
H80 C701 3.4277 no 1_545
H80 C521 3.2866 no 1_545
H80 H86 2.8233 no 1_545
H80 H57 2.9578 no 1_545
H80 H55 2.9832 no 1_545
H80 H37 3.3008 no 1_645
H80 H38 3.5228 no 1_645
H80 H20 3.2317 no 1_646
H81 C13 3.4602 no 1_645
H81 C14 3.3834 no 1_645
H81 C15 3.4737 no 1_645
H81 C201 3.5377 no 1_645
H81 C131 3.5077 no 1_645
H81 C132 3.5480 no 1_645
H81 C181 3.3912 no 1_545
H81 H64 3.1488 no 1_544
H81 H65 3.3880 no 1_544
H81 H37 3.1978 no 1_645
H81 H36 3.1785 no 1_645
H81 H24 3.1727 no 1_645
H81 H35 2.8625 no 1_545
H81 H34 3.0624 no 1_545
H82 C521 3.3528 no 1_545
H82 C571 3.4152 no 1_544
H82 C18 3.1257 no 1_545
H82 C181 2.9639 no 1_545
H82 H57 2.9803 no 1_545
H82 H55 2.8424 no 1_545
H82 H64 3.3581 no 1_544
H82 H65 2.9002 no 1_544
H82 H63 3.4480 no 1_544
H82 H4 2.4250 no 1_545
H82 H35 2.6108 no 1_545
H82 H34 2.8059 no 1_545
H85 C62 3.3268 no 1_455
H85 C63 3.4036 no 1_455
H85 C621 3.4139 no 1_455
H85 C71 2.9755 no 1_556
H85 H71 2.6928 no 1_455
H85 H15 3.0068 no 1_556
H85 H14 2.9118 no 1_556
H85 H13 2.5207 no 1_556
H85 H32 2.9324 no 1_545
H83 O631 3.2599 no 1_455
H83 O174 2.5889 no 1_545
H83 C631 3.5155 no 1_455
H83 C175 3.1696 no 1_545
H83 H62 3.5710 no 1_545
H83 H71 3.4804 no 1_455
H83 H7 3.5413 no .
H83 H32 2.7546 no 1_545
H84 O174 3.3596 no 1_545
H84 C21 3.3704 no .
H84 C175 3.3606 no 1_545
H84 H7 2.9653 no .
H84 H5 2.9304 no .
H84 H15 3.3560 no 1_556
H84 H13 3.4366 no 1_556
H84 H32 2.5895 no 1_545
H1 O69 2.5323 no 1_554
H1 C53 3.1932 no 1_554
H1 C54 3.2009 no 1_554
H1 H52 3.5420 no 1_454
H1 H59 3.4576 no 1_554
H2 H61 2.8900 no 1_454
H2 H75 2.8976 no 1_464
H2 H76 3.3599 no 1_464
H3 C621 3.5644 no 1_464
H3 C32 3.2342 no 1_565
H3 H73 3.2940 no 1_464
H3 H72 2.9321 no 1_464
H3 H10 2.9567 no 1_565
H3 H12 3.1126 no 1_565
H3 H11 3.0861 no 1_565
H4 O674 3.4216 no 1_565
H4 C675 3.2565 no 1_565
H4 H55 3.5096 no .
H4 H82 2.4250 no 1_565
H37 O673 3.3222 no 1_465
H37 C82 3.0315 no 1_556
H37 H86 3.1317 no 1_455
H37 H80 3.3008 no 1_465
H37 H81 3.1978 no 1_465
H37 H19 2.7546 no 1_556
H37 H20 2.4454 no 1_556
H38 C701 3.1379 no 1_455
H38 C581 3.4673 no 1_454
H38 C175 3.5759 no 1_545
H38 H86 2.2522 no 1_455
H38 H88 3.3908 no 1_455
H38 H87 3.4428 no 1_455
H38 H67 2.6321 no 1_454
H38 H69 3.4977 no 1_454
H38 H70 3.4417 no 1_454
H38 H80 3.5228 no 1_465
H38 H19 3.5356 no 1_556
H38 H20 3.4621 no 1_556
H38 H31 3.4449 no 1_545
H38 H30 3.1601 no 1_545
H38 H32 3.5458 no 1_545
H36 H86 3.5773 no 1_455
H36 H64 3.1768 no 1_454
H36 H67 2.6970 no 1_454
H36 H81 3.1785 no 1_465
H6 O70 3.2606 no .
H6 C57 3.2321 no 1_554
H6 C571 3.0760 no 1_554
H6 C582 3.1788 no 1_554
H6 H65 2.3870 no 1_554
H6 H63 3.3105 no 1_554
H6 H69 2.4978 no 1_554
H6 H68 3.0428 no 1_554
H7 O174 3.0445 no 1_545
H7 C175 2.9407 no 1_545
H7 H78 3.3452 no .
H7 H83 3.5413 no .
H7 H84 2.9653 no .
H7 H30 2.6413 no 1_545
H7 H32 2.7491 no 1_545
H5 O70 2.7985 no .
H5 C175 3.4521 no 1_545
H5 H55 3.1753 no .
H5 H65 3.3037 no 1_554
H5 H84 2.9304 no .
H5 H30 3.1861 no 1_545
H5 H32 2.8963 no 1_545
H8 O131 2.6013 no 1_645
H8 N72 3.1369 no 1_554
H8 C55 3.4595 no 1_554
H8 C56 3.0045 no 1_554
H8 C57 3.3227 no 1_554
H8 C58 3.5814 no 1_554
H8 C59 3.4631 no 1_554
H8 H68 3.5036 no 1_554
H9 Ni50 3.0852 no 1_554
H9 O69 2.6651 no 1_554
H9 N71 3.2050 no 1_554
H9 N72 3.1083 no 1_554
H9 C54 3.0466 no 1_554
H9 C55 2.9611 no 1_554
H9 C56 3.0499 no 1_554
H9 C69 3.4993 no 1_554
H9 H51 3.4262 no 1_554
H10 O131 3.4163 no 1_645
H10 O173 3.1591 no 1_545
H10 O174 3.2335 no 1_545
H10 C173 3.0461 no 1_545
H10 H3 2.9567 no 1_545
H10 H28 3.3318 no 1_545
H10 H30 3.0884 no 1_545
H10 H33 3.2294 no 1_545
H10 H34 3.1235 no 1_545
H12 O69 3.5722 no 1_554
H12 O131 2.7632 no 1_645
H12 C121 3.5849 no 1_645
H12 C181 2.8470 no 1_545
H12 H72 3.1802 no 1_454
H12 H3 3.1126 no 1_545
H12 H22 3.4051 no 1_645
H12 H23 2.9463 no 1_645
H12 H33 2.1778 no 1_545
H12 H35 3.5122 no 1_545
H12 H34 2.6807 no 1_545
H11 O69 3.3634 no 1_554
H11 C621 3.2988 no 1_454
H11 H52 2.9120 no 1_454
H11 H66 3.2701 no 1_454
H11 H71 3.3961 no 1_454
H11 H72 2.4216 no 1_454
H11 H3 3.0861 no 1_545
H11 H33 3.2575 no 1_545
H15 C52 3.4016 no 1_554
H15 C521 2.9987 no 1_554
H15 H56 2.2828 no 1_554
H15 H55 3.1039 no 1_554
H15 H85 3.0068 no 1_554
H15 H84 3.3560 no 1_554
H15 H32 3.4960 no 1_544
H14 N72 3.5707 no 1_454
H14 N73 3.0271 no 1_454
H14 C59 3.5564 no 1_454
H14 C60 3.1870 no 1_454
H14 C61 2.8971 no 1_454
H14 C62 3.3500 no 1_454
H14 C64 3.4688 no 1_454
H14 H87 3.2830 no 1_454
H14 H85 2.9118 no 1_554
H13 O69 2.4695 no 1_554
H13 C52 3.5880 no 1_554
H13 C60 3.5850 no 1_454
H13 C61 3.5809 no 1_454
H13 C69 3.3652 no 1_554
H13 C681 3.3335 no 1_554
H13 H56 3.3155 no 1_554
H13 H71 3.5416 no 1_454
H13 H85 2.5207 no 1_554
H13 H84 3.4366 no 1_554
H16 Ni50 3.3028 no 1_454
H16 N71 3.0026 no 1_454
H16 N72 3.3637 no 1_454
H16 C51 3.4746 no 1_454
H16 C54 3.5460 no 1_454
H16 C701 2.9926 no 1_454
H16 H86 3.1826 no 1_454
H16 H87 2.1028 no 1_454
H17 N71 3.3074 no 1_454
H17 C54 3.2127 no 1_454
H17 C55 3.3419 no 1_454
H17 C56 3.5833 no 1_454
H17 H87 3.3828 no 1_454
H17 H61 3.3116 no 1_454
H19 O20 2.9879 no 1_554
H19 C521 3.3917 no 1_554
H19 C201 3.4271 no 1_554
H19 C171 3.5865 no 1_554
H19 H87 3.5937 no 1_454
H19 H56 2.5192 no 1_554
H19 H55 3.5842 no 1_554
H19 H37 2.7546 no 1_554
H19 H38 3.5356 no 1_554
H19 H27 2.7899 no 1_554
H19 H26 3.5346 no 1_554
H18 O631 3.3524 no 1_464
H18 O673 3.3870 no 1_464
H18 C632 3.3356 no 1_464
H18 C171 3.3767 no 1_554
H18 H56 3.1351 no 1_554
H18 H74 3.4741 no 1_464
H18 H75 2.6152 no 1_464
H18 H27 2.9267 no 1_554
H18 H26 3.1110 no 1_554
H18 H29 3.0730 no 1_554
H20 O673 2.4412 no 1_464
H20 C673 3.4415 no 1_464
H20 C201 3.3311 no 1_554
H20 C171 3.5554 no 1_554
H20 H86 3.4681 no 1_454
H20 H87 3.4855 no 1_454
H20 H75 3.5617 no 1_464
H20 H80 3.2317 no 1_464
H20 H37 2.4454 no 1_554
H20 H38 3.4621 no 1_554
H20 H27 3.1000 no 1_554
H20 H26 3.0679 no 1_554
H22 Ni50 3.4173 no 1_464
H22 O69 3.4136 no 1_464
H22 N73 3.0055 no 1_464
H22 N74 2.6494 no 1_464
H22 C64 2.9180 no 1_464
H22 C65 2.9048 no 1_464
H22 C66 2.7349 no 1_464
H22 C67 3.5521 no 1_464
H22 C68 3.3642 no 1_464
H22 C69 2.8827 no 1_464
H22 H54 2.9873 no 1_464
H22 H76 3.5760 no 1_464
H22 H12 3.4051 no 1_465
H22 H33 3.2856 no 1_455
H23 O19 3.4306 no 1_455
H23 C181 2.5302 no 1_455
H23 H54 3.4258 no 1_464
H23 H61 3.2580 no 1_454
H23 H62 3.5713 no 1_454
H23 H71 3.5265 no 1_364
H23 H12 2.9463 no 1_465
H23 H33 1.8998 no 1_455
H23 H35 2.3626 no 1_455
H23 H34 3.1298 no 1_455
H21 C65 3.4116 no 1_464
H21 C66 3.3842 no 1_464
H21 C532 3.1833 no 1_454
H21 H54 2.9958 no 1_464
H21 H60 3.5576 no 1_454
H21 H61 2.4213 no 1_454
H21 H62 3.1868 no 1_454
H21 H75 3.2990 no 1_464
H21 H76 2.8420 no 1_464
H21 H33 3.4479 no 1_455
H21 H35 3.5573 no 1_455
H25 C60 3.0044 no 1_464
H25 C61 3.5712 no 1_464
H25 C582 3.3298 no 1_464
H25 H52 2.5732 no 1_464
H25 H66 3.1542 no 1_464
H25 H70 3.3585 no 1_464
H25 H68 2.6970 no 1_464
H25 H72 3.2220 no 1_464
H24 O673 2.4005 no 1_465
H24 O674 3.5453 no 1_465
H24 C672 3.4866 no 1_465
H24 C673 2.8536 no 1_465
H24 H68 3.1552 no 1_464
H24 H77 3.2501 no 1_465
H24 H78 3.2588 no 1_465
H24 H81 3.1727 no 1_465
H27 C521 3.5947 no .
H27 C82 3.1132 no 1_556
H27 H57 3.2694 no .
H27 H56 3.3435 no .
H27 H55 3.5884 no .
H27 H19 2.7899 no 1_556
H27 H18 2.9267 no 1_556
H27 H20 3.1000 no 1_556
H26 O673 2.9560 no 1_465
H26 C82 3.4190 no 1_556
H26 H74 3.2891 no 1_465
H26 H77 3.5895 no 1_465
H26 H19 3.5346 no 1_556
H26 H18 3.1110 no 1_556
H26 H20 3.0679 no 1_556
H29 O631 2.4976 no 1_465
H29 C631 3.0683 no 1_465
H29 C632 3.1676 no 1_465
H29 H57 3.1398 no .
H29 H74 2.6606 no 1_465
H29 H75 3.3563 no 1_465
H29 H79 3.3087 no 1_565
H29 H18 3.0730 no 1_556
H28 O674 2.8031 no 1_565
H28 C672 3.4581 no 1_565
H28 H57 3.3321 no .
H28 H79 2.9493 no 1_565
H28 H78 3.3692 no 1_565
H28 H10 3.3318 no 1_565
H31 C65 3.3969 no 1_465
H31 C701 3.2886 no 1_465
H31 C582 3.4597 no 1_464
H31 C632 3.3084 no 1_465
H31 H86 3.3238 no 1_465
H31 H88 2.5829 no 1_465
H31 H87 3.5014 no 1_465
H31 H70 2.5066 no 1_464
H31 H74 2.6110 no 1_465
H31 H38 3.4449 no 1_565
H30 C581 3.5599 no 1_464
H30 C582 3.5918 no 1_464
H30 C1 3.2030 no 1_565
H30 C2 2.9764 no 1_565
H30 C3 3.5897 no 1_565
H30 C20 3.3628 no 1_565
H30 C21 3.0839 no 1_565
H30 H67 3.4065 no 1_464
H30 H66 3.1550 no 1_464
H30 H70 2.8244 no 1_464
H30 H38 3.1601 no 1_565
H30 H7 2.6413 no 1_565
H30 H5 3.1861 no 1_565
H30 H10 3.0884 no 1_565
H32 O20 3.5461 no 1_565
H32 C681 2.9223 no 1_565
H32 C21 3.1912 no 1_565
H32 H85 2.9324 no 1_565
H32 H83 2.7546 no 1_565
H32 H84 2.5895 no 1_565
H32 H38 3.5458 no 1_565
H32 H7 2.7491 no 1_565
H32 H5 2.8963 no 1_565
H32 H15 3.4960 no 1_566
H33 O131 3.5156 no 1_655
H33 C12 3.4027 no 1_655
H33 C32 3.0084 no 1_565
H33 C121 2.8442 no 1_655
H33 H73 3.3843 no 1_464
H33 H72 3.3390 no 1_464
H33 H10 3.2294 no 1_565
H33 H12 2.1778 no 1_565
H33 H11 3.2575 no 1_565
H33 H22 3.2856 no 1_655
H33 H23 1.8998 no 1_655
H33 H21 3.4479 no 1_655
H35 O674 3.4727 no 1_565
H35 C571 3.2988 no 1_554
H35 C675 3.0777 no 1_565
H35 C12 2.9912 no 1_655
H35 C13 3.1475 no 1_655
H35 C121 3.0596 no 1_655
H35 H64 3.1560 no 1_554
H35 H65 3.5025 no 1_554
H35 H63 2.7429 no 1_554
H35 H81 2.8625 no 1_565
H35 H82 2.6108 no 1_565
H35 H12 3.5122 no 1_565
H35 H23 2.3626 no 1_655
H35 H21 3.5573 no 1_655
H34 O674 2.7087 no 1_565
H34 O131 3.0779 no 1_655
H34 C675 3.0380 no 1_565
H34 C32 3.3378 no 1_565
H34 C131 3.4123 no 1_655
H34 H81 3.0624 no 1_565
H34 H82 2.8059 no 1_565
H34 H10 3.1235 no 1_565
H34 H12 2.6807 no 1_565
H34 H23 3.1298 no 1_655

loop_
_geom_torsion_atom_site_label_1
_geom_torsion_atom_site_label_2
_geom_torsion_atom_site_label_3
_geom_torsion_atom_site_label_4
_geom_torsion
_geom_torsion_publ_flag
N21 Ni0 N22 C6 -23.4(5) no
N21 Ni0 N22 C9 167.2(5) no
N22 Ni0 N21 C1 -169.0(5) no
N22 Ni0 N21 C4 32.3(5) no
N21 Ni0 N24 C16 -138.6(5) no
N21 Ni0 N24 C19 51.2(4) no
N24 Ni0 N21 C1 26.2(5) no
N24 Ni0 N21 C4 -132.6(5) no
N22 Ni0 N23 C11 3.0(5) no
N22 Ni0 N23 C14 172.2(5) no
N23 Ni0 N22 C6 173.3(5) no
N23 Ni0 N22 C9 3.9(5) no
N23 Ni0 N24 C16 24.5(5) no
N23 Ni0 N24 C19 -145.8(4) no
N24 Ni0 N23 C11 167.7(5) no
N24 Ni0 N23 C14 -23.1(5) no
N71 Ni50 N72 C56 21.0(5) no
N71 Ni50 N72 C59 -171.5(5) no
N72 Ni50 N71 C51 166.9(5) no
N72 Ni50 N71 C54 -25.8(5) no
N71 Ni50 N74 C66 136.0(5) no
N71 Ni50 N74 C69 -56.9(4) no
N74 Ni50 N71 C51 -26.8(5) no
N74 Ni50 N71 C54 140.5(5) no
N72 Ni50 N73 C61 -2.8(5) no
N72 Ni50 N73 C64 -170.3(5) no
N73 Ni50 N72 C56 -174.9(5) no
N73 Ni50 N72 C59 -7.4(5) no
N73 Ni50 N74 C66 -27.8(5) no
N73 Ni50 N74 C69 139.4(4) no
N74 Ni50 N73 C61 -168.8(5) no
N74 Ni50 N73 C64 23.7(5) no
C675 O674 C673 O673 2.5(9) no
C675 O674 C673 C672 178.2(5) no
C175 O174 C173 O173 6.2(9) no
C175 O174 C173 C172 -170.9(5) no
Ni50 N71 C51 C52 164.1(4) no
Ni50 N71 C51 C70 -22.7(10) no
Ni50 N71 C54 C53 -165.9(4) no
Ni50 N71 C54 C55 19.8(10) no
C51 N71 C54 C53 3.5(8) no
C51 N71 C54 C55 -170.7(6) no
C54 N71 C51 C52 -5.0(8) no
C54 N71 C51 C70 168.2(6) no
Ni50 N72 C56 C55 -9.5(9) no
Ni50 N72 C56 C57 170.3(4) no
Ni50 N72 C59 C58 -169.9(4) no
Ni50 N72 C59 C60 13.1(10) no
C56 N72 C59 C58 -0.2(7) no
C56 N72 C59 C60 -177.2(6) no
C59 N72 C56 C55 -179.5(6) no
C59 N72 C56 C57 0.3(7) no
Ni50 N73 C61 C60 7.8(10) no
Ni50 N73 C61 C62 -168.2(4) no
Ni50 N73 C64 C63 169.7(4) no
Ni50 N73 C64 C65 -14.1(10) no
C61 N73 C64 C63 -0.7(7) no
C61 N73 C64 C65 175.4(7) no
C64 N73 C61 C60 176.8(6) no
C64 N73 C61 C62 0.8(7) no
Ni50 N74 C66 C65 17.4(9) no
Ni50 N74 C66 C67 -167.6(4) no
Ni50 N74 C69 O69 -0.7(9) no
Ni50 N74 C69 C68 -179.0(3) no
C66 N74 C69 O69 168.7(6) no
C66 N74 C69 C68 -9.5(7) no
C69 N74 C66 C65 -150.9(6) no
C69 N74 C66 C67 24.0(7) no
Ni0 N21 C1 C2 -159.6(4) no
Ni0 N21 C1 C20 30.0(10) no
Ni0 N21 C4 C3 161.4(4) no
Ni0 N21 C4 C5 -26.9(10) no
C1 N21 C4 C3 -0.9(8) no
C1 N21 C4 C5 170.8(6) no
C4 N21 C1 C2 1.8(8) no
C4 N21 C1 C20 -168.5(6) no
Ni0 N22 C6 C5 8.3(9) no
Ni0 N22 C6 C7 -169.8(4) no
Ni0 N22 C9 C8 169.5(4) no
Ni0 N22 C9 C10 -8.2(10) no
C6 N22 C9 C8 -1.3(7) no
C6 N22 C9 C10 -179.1(6) no
C9 N22 C6 C5 179.6(6) no
C9 N22 C6 C7 1.5(7) no
Ni0 N23 C11 C10 -5.7(10) no
Ni0 N23 C11 C12 170.6(4) no
Ni0 N23 C14 C13 -170.9(4) no
Ni0 N23 C14 C15 13.2(10) no
C11 N23 C14 C13 0.8(7) no
C11 N23 C14 C15 -175.1(7) no
C14 N23 C11 C10 -176.3(6) no
C14 N23 C11 C12 0.1(7) no
Ni0 N24 C16 C15 -12.2(9) no
Ni0 N24 C16 C17 174.8(4) no
Ni0 N24 C19 O19 12.1(8) no
Ni0 N24 C19 C18 -170.7(3) no
C16 N24 C19 O19 -159.9(6) no
C16 N24 C19 C18 17.3(6) no
C19 N24 C16 C15 159.3(6) no
C19 N24 C16 C17 -13.8(7) no
N71 C51 C52 C53 4.6(8) no
N71 C51 C52 C521 -179.4(6) no
N71 C51 C70 O70 149.1(7) no
N71 C51 C70 C701 -39.4(10) no
C52 C51 C70 O70 -38.8(11) no
C52 C51 C70 C701 132.8(7) no
C70 C51 C52 C53 -168.5(7) no
C70 C51 C52 C521 7.5(12) no
C51 C52 C53 C54 -2.3(8) no
C51 C52 C53 C531 171.8(6) no
C521 C52 C53 C54 -178.2(7) no
C521 C52 C53 C531 -4.1(12) no
C52 C53 C54 N71 -0.7(8) no
C52 C53 C54 C55 173.3(6) no
C52 C53 C531 C532 -90.4(9) no
C54 C53 C531 C532 82.6(8) no
C531 C53 C54 N71 -175.0(6) no
C531 C53 C54 C55 -1.0(11) no
N71 C54 C55 C56 0.1(11) no
C53 C54 C55 C56 -173.0(6) no
C54 C55 C56 N72 -5.7(11) no
C54 C55 C56 C57 174.5(6) no
N72 C56 C57 C58 -0.4(8) no
N72 C56 C57 C571 177.3(6) no
C55 C56 C57 C58 179.4(6) no
C55 C56 C57 C571 -3.0(11) no
C56 C57 C58 C59 0.3(8) no
C56 C57 C58 C581 -173.0(6) no
C571 C57 C58 C59 -177.3(7) no
C571 C57 C58 C581 9.5(12) no
C57 C58 C59 N72 -0.1(8) no
C57 C58 C59 C60 176.8(6) no
C57 C58 C581 C582 75.1(10) no
C59 C58 C581 C582 -97.0(8) no
C581 C58 C59 N72 173.3(6) no
C581 C58 C59 C60 -9.8(12) no
N72 C59 C60 C61 -7.3(11) no
C58 C59 C60 C61 176.2(6) no
C59 C60 C61 N73 -2.8(11) no
C59 C60 C61 C62 172.4(6) no
N73 C61 C62 C63 -0.7(7) no
N73 C61 C62 C621 179.0(5) no
C60 C61 C62 C63 -176.3(7) no
C60 C61 C62 C621 3.4(11) no
C61 C62 C63 C64 0.2(7) no
C61 C62 C63 C631 -179.4(9) no
C621 C62 C63 C64 -179.4(6) no
C621 C62 C63 C631 0.9(15) no
C62 C63 C64 N73 0.3(8) no
C62 C63 C64 C65 -176.6(5) no
C62 C63 C631 O631 -3.5(16) no
C62 C63 C631 C632 176.8(10) no
C64 C63 C631 O631 176.9(7) no
C64 C63 C631 C632 -2.9(7) no
C631 C63 C64 N73 -179.9(5) no
C631 C63 C64 C65 3.2(8) no
N73 C64 C65 C66 -5.3(12) no
N73 C64 C65 C632 -178.0(7) no
C63 C64 C65 C66 170.7(6) no
C63 C64 C65 C632 -2.0(8) no
C64 C65 C66 N74 3.7(10) no
C64 C65 C66 C67 -170.1(6) no
C64 C65 C632 C631 0.0(7) no
C66 C65 C632 C631 -171.0(7) no
C632 C65 C66 N74 173.8(7) no
C632 C65 C66 C67 0.0(13) no
N74 C66 C67 C68 -28.2(6) no
N74 C66 C67 C671 -158.2(5) no
C65 C66 C67 C68 146.1(7) no
C65 C66 C67 C671 16.1(10) no
C66 C67 C68 C69 20.7(6) no
C66 C67 C68 C681 148.2(6) no
C66 C67 C671 C672 -175.9(5) no
C68 C67 C671 C672 64.1(8) no
C671 C67 C68 C69 146.4(6) no
C671 C67 C68 C681 -86.1(8) no
C67 C68 C69 O69 173.2(6) no
C67 C68 C69 N74 -8.5(6) no
C681 C68 C69 O69 42.3(8) no
C681 C68 C69 N74 -139.3(5) no
O631 C631 C632 C65 -178.0(6) no
C63 C631 C632 C65 1.8(7) no
C67 C671 C672 C673 171.8(5) no
C671 C672 C673 O673 -22.8(8) no
C671 C672 C673 O674 161.6(5) no
N21 C1 C2 C3 -2.1(9) no
N21 C1 C2 C21 179.8(6) no
N21 C1 C20 O20 -156.1(7) no
N21 C1 C20 C201 30.3(10) no
C2 C1 C20 O20 35.2(12) no
C2 C1 C20 C201 -138.5(8) no
C20 C1 C2 C3 167.9(7) no
C20 C1 C2 C21 -10.2(13) no
C1 C2 C3 C4 1.5(8) no
C1 C2 C3 C31 -171.7(7) no
C21 C2 C3 C4 179.6(7) no
C21 C2 C3 C31 6.5(13) no
C2 C3 C4 N21 -0.4(8) no
C2 C3 C4 C5 -171.5(7) no
C2 C3 C31 C32 86.9(10) no
C4 C3 C31 C32 -85.1(8) no
C31 C3 C4 N21 173.3(6) no
C31 C3 C4 C5 2.1(11) no
N21 C4 C5 C6 2.2(11) no
C3 C4 C5 C6 172.3(6) no
C4 C5 C6 N22 7.6(11) no
C4 C5 C6 C7 -174.6(6) no
N22 C6 C7 C8 -1.1(8) no
N22 C6 C7 C71 178.3(6) no
C5 C6 C7 C8 -179.2(6) no
C5 C6 C7 C71 0.2(11) no
C6 C7 C8 C9 0.3(7) no
C6 C7 C8 C81 178.1(6) no
C71 C7 C8 C9 -179.1(7) no
C71 C7 C8 C81 -1.2(12) no
C7 C8 C9 N22 0.7(8) no
C7 C8 C9 C10 178.3(6) no
C7 C8 C81 C82 -80.3(10) no
C9 C8 C81 C82 97.1(8) no
C81 C8 C9 N22 -177.2(6) no
C81 C8 C9 C10 0.5(11) no
N22 C9 C10 C11 5.4(11) no
C8 C9 C10 C11 -172.0(6) no
C9 C10 C11 N23 1.5(11) no
C9 C10 C11 C12 -174.1(6) no
N23 C11 C12 C13 -0.9(7) no
N23 C11 C12 C121 179.7(5) no
C10 C11 C12 C13 175.1(7) no
C10 C11 C12 C121 -4.3(11) no
C11 C12 C13 C14 1.3(7) no
C11 C12 C13 C131 177.6(9) no
C121 C12 C13 C14 -179.4(6) no
C121 C12 C13 C131 -3.1(15) no
C12 C13 C14 N23 -1.4(8) no
C12 C13 C14 C15 175.2(5) no
C12 C13 C131 O131 9.4(16) no
C12 C13 C131 C132 -173.8(10) no
C14 C13 C131 O131 -174.3(7) no
C14 C13 C131 C132 2.6(7) no
C131 C13 C14 N23 -179.2(5) no
C131 C13 C14 C15 -2.6(8) no
N23 C14 C15 C16 7.5(12) no
N23 C14 C15 C132 177.3(7) no
C13 C14 C15 C16 -168.4(6) no
C13 C14 C15 C132 1.5(8) no
C14 C15 C16 N24 -7.9(10) no
C14 C15 C16 C17 164.2(6) no
C14 C15 C132 C131 0.3(7) no
C16 C15 C132 C131 168.0(7) no
C132 C15 C16 N24 -174.3(6) no
C132 C15 C16 C17 -2.3(12) no
N24 C16 C17 C18 4.8(7) no
N24 C16 C17 C171 -121.0(6) no
C15 C16 C17 C18 -167.8(6) no
C15 C16 C17 C171 66.4(9) no
C16 C17 C18 C19 5.4(6) no
C16 C17 C18 C181 128.8(6) no
C16 C17 C171 C172 -158.9(5) no
C18 C17 C171 C172 82.2(7) no
C171 C17 C18 C19 130.5(6) no
C171 C17 C18 C181 -106.1(7) no
C17 C18 C19 O19 163.1(6) no
C17 C18 C19 N24 -14.0(6) no
C181 C18 C19 O19 35.4(8) no
C181 C18 C19 N24 -141.7(5) no
O131 C131 C132 C15 175.3(6) no
C13 C131 C132 C15 -1.7(7) no
C17 C171 C172 C173 75.5(6) no
C171 C172 C173 O173 -0.4(9) no
C171 C172 C173 O174 176.6(5) no
